data_4021998
loop_
_publ_author_name
'Elizabeth R. Gillies'
'Christel Dolain'
'Jean-Michel L\'eger'
'Ivan Huc'

_publ_section_title
;
 Amphipathic Helices from Aromatic Amino Acid Oligomers
;
_journal_name_full 'Journal of Organic Chemistry'
_journal_page_first 7931
_journal_page_last 7939
_journal_paper_doi 10.1021/jo0603577
_journal_volume 71
_journal_year 2006
_chemical_formula_sum 'C152 H166 F12 N24 O36'
_chemical_formula_weight 3133.09
_chemical_name_systematic
; 
 ? 
;
_space_group_IT_number 2
_symmetry_cell_setting triclinic
_symmetry_space_group_name_Hall '-P 1'
_symmetry_space_group_name_H-M 'P -1'
_atom_sites_solution_hydrogens geom
_atom_sites_solution_primary direct
_atom_sites_solution_secondary difmap
_audit_creation_method SHELXL-97
_cell_angle_alpha 89.712(2)
_cell_angle_beta 78.770(2)
_cell_angle_gamma 80.944(2)
_cell_formula_units_Z 2
_cell_length_a 17.0458(3)
_cell_length_b 21.4658(3)
_cell_length_c 21.6536(5)
_cell_measurement_temperature 153(2)
_cell_volume 7671.8(2)
_computing_cell_refinement CrystalClear
_computing_data_collection CrystalClear
_computing_data_reduction CrystalClear
_computing_structure_refinement 'SHELXL-97 (Sheldrick, 1997)'
_computing_structure_solution 'SHELXS-97 (Sheldrick, 1990)'
_diffrn_ambient_temperature 153(2)
_diffrn_measured_fraction_theta_full 0.863
_diffrn_measured_fraction_theta_max 0.863
_diffrn_measurement_device_type 'Rigaku RAXIS Rapid'
_diffrn_measurement_method \w-scans
_diffrn_radiation_monochromator Confocal
_diffrn_radiation_source 'micro-focus rotating anode'
_diffrn_radiation_type CuK\a
_diffrn_radiation_wavelength 1.54178
_diffrn_reflns_av_R_equivalents 0.0420
_diffrn_reflns_av_sigmaI/netI 0.0328
_diffrn_reflns_limit_h_max 18
_diffrn_reflns_limit_h_min -18
_diffrn_reflns_limit_k_max 23
_diffrn_reflns_limit_k_min -23
_diffrn_reflns_limit_l_max 23
_diffrn_reflns_limit_l_min -21
_diffrn_reflns_number 82569
_diffrn_reflns_theta_full 58.93
_diffrn_reflns_theta_max 58.93
_diffrn_reflns_theta_min 6.35
_exptl_absorpt_coefficient_mu 0.908
_exptl_absorpt_correction_T_max 0.9146
_exptl_absorpt_correction_T_min 0.8392
_exptl_crystal_colour yellow
_exptl_crystal_density_diffrn 1.356
_exptl_crystal_density_method 'not measured'
_exptl_crystal_description prism
_exptl_crystal_F_000 3284
_exptl_crystal_size_max 0.20
_exptl_crystal_size_mid 0.15
_exptl_crystal_size_min 0.10
_refine_diff_density_max 0.771
_refine_diff_density_min -0.694
_refine_diff_density_rms 0.104
_refine_ls_extinction_coef 0.00045(19)
_refine_ls_extinction_expression Fc^*^=kFc[1+0.001xFc^2^\l^3^/sin(2\q)]^-1/4^
_refine_ls_extinction_method SHELXL
_refine_ls_goodness_of_fit_ref 1.066
_refine_ls_hydrogen_treatment mixed
_refine_ls_matrix_type full
_refine_ls_number_parameters 2060
_refine_ls_number_reflns 18982
_refine_ls_number_restraints 2068
_refine_ls_restrained_S_all 1.026
_refine_ls_R_factor_all 0.1223
_refine_ls_R_factor_gt 0.1136
_refine_ls_shift/su_max 1.273
_refine_ls_shift/su_mean 0.021
_refine_ls_structure_factor_coef Fsqd
_refine_ls_weighting_details 'calc w=1/[\s^2^(Fo^2^)+(0.4300P)^2^+0.0000P] where P=(Fo^2^+2Fc^2^)/3'
_refine_ls_weighting_scheme calc
_refine_ls_wR_factor_gt 0.4073
_refine_ls_wR_factor_ref 0.4387
_reflns_number_gt 17119
_reflns_number_total 18982
_reflns_threshold_expression >2sigma(I)
_cod_data_source_file jo0603577si20060221_083136.cif
_cod_database_code 4021998

loop_
_symmetry_equiv_pos_as_xyz
'x, y, z'
'-x, -y, -z'

loop_
_atom_site_label
_atom_site_type_symbol
_atom_site_fract_x
_atom_site_fract_y
_atom_site_fract_z
_atom_site_U_iso_or_equiv
_atom_site_adp_type
_atom_site_occupancy
_atom_site_symmetry_multiplicity
_atom_site_calc_flag
_atom_site_refinement_flags
_atom_site_disorder_assembly
_atom_site_disorder_group
O1 O 1.1781(2) 0.70099(13) 0.03934(18) 0.0760(10) Uani 1 1 d U . .
O2 O 1.1296(3) 0.77317(16) -0.0182(2) 0.0987(14) Uani 1 1 d U . .
N3 N 1.1571(2) 0.75640(16) 0.0269(2) 0.0628(10) Uani 1 1 d U . .
C4 C 1.1670(3) 0.8041(2) 0.0743(2) 0.0621(11) Uani 1 1 d U . .
C5 C 1.2270(3) 0.7882(2) 0.1070(3) 0.0686(13) Uani 1 1 d U . .
H5 H 1.2593 0.7476 0.1001 0.082 Uiso 1 1 calc R . .
C6 C 1.2423(3) 0.8297(2) 0.1500(3) 0.0753(14) Uani 1 1 d U . .
H6 H 1.2841 0.8179 0.1731 0.090 Uiso 1 1 calc R . .
C7 C 1.1946(3) 0.8894(2) 0.1587(3) 0.0685(12) Uani 1 1 d U . .
H7 H 1.2054 0.9193 0.1869 0.082 Uiso 1 1 calc R . .
C8 C 1.1313(2) 0.90564(19) 0.1264(2) 0.0598(11) Uani 1 1 d U . .
C9 C 1.1140(3) 0.86282(18) 0.0834(2) 0.0583(11) Uani 1 1 d U . .
N10 N 1.0492(2) 0.87565(14) 0.05512(18) 0.0543(9) Uani 1 1 d U . .
C11 C 1.0043(2) 0.93211(17) 0.0663(2) 0.0539(10) Uani 1 1 d U . .
C12 C 1.0182(2) 0.97824(18) 0.1071(2) 0.0507(10) Uani 1 1 d U . .
H12 H 0.9845 1.0183 0.1124 0.061 Uiso 1 1 calc R . .
C13 C 1.0791(3) 0.96537(19) 0.1382(2) 0.0572(11) Uani 1 1 d U . .
O14 O 1.09710(17) 1.00416(14) 0.18080(16) 0.0648(9) Uani 1 1 d U . .
C15 C 1.0479(3) 1.0657(2) 0.1919(3) 0.0760(14) Uani 1 1 d U . .
H15A H 0.9898 1.0621 0.1971 0.091 Uiso 1 1 calc R . .
H15B H 1.0622 1.0932 0.1560 0.091 Uiso 1 1 calc R . .
C16 C 1.0657(4) 1.0939(3) 0.2545(4) 0.107(3) Uani 1.00(3) 1 d U . .
H16 H 1.0487 1.0663 0.2904 0.128 Uiso 1.00(16) 1 calc R . .
C17 C 1.1491(5) 1.0993(3) 0.2505(5) 0.121(2) Uani 1 1 d U . .
H17A H 1.1676 1.1230 0.2132 0.181 Uiso 1 1 calc R . .
H17B H 1.1815 1.0571 0.2473 0.181 Uiso 1 1 calc R . .
H17C H 1.1553 1.1215 0.2883 0.181 Uiso 1 1 calc R . .
C18 C 1.0111(7) 1.1574(4) 0.2646(6) 0.166(5) Uani 1 1 d U . .
H18A H 1.0191 1.1786 0.3023 0.249 Uiso 1 1 calc R . .
H18B H 0.9544 1.1512 0.2700 0.249 Uiso 1 1 calc R . .
H18C H 1.0243 1.1835 0.2279 0.249 Uiso 1 1 calc R . .
C19 C 0.9316(3) 0.94710(18) 0.0356(2) 0.0545(10) Uani 1 1 d U . .
O20 O 0.89291(19) 1.00027(12) 0.03932(16) 0.0649(9) Uani 1 1 d U . .
N21 N 0.9126(2) 0.89751(14) 0.00575(18) 0.0559(9) Uani 1 1 d U . .
H21 H 0.9437 0.8609 0.0072 0.067 Uiso 1 1 calc R . .
C22 C 0.8506(2) 0.89806(18) -0.0263(2) 0.0530(10) Uani 1 1 d U . .
C23 C 0.8017(3) 0.95107(19) -0.0424(3) 0.0647(12) Uani 1 1 d U . .
H23 H 0.8095 0.9917 -0.0299 0.078 Uiso 1 1 calc R . .
C24 C 0.7421(3) 0.9462(2) -0.0758(3) 0.0659(12) Uani 1 1 d U . .
H24 H 0.7086 0.9838 -0.0841 0.079 Uiso 1 1 calc R . .
C25 C 0.7285(3) 0.8894(2) -0.0981(3) 0.0682(13) Uani 1 1 d U . .
H25 H 0.6886 0.8873 -0.1229 0.082 Uiso 1 1 calc R . .
C26 C 0.7777(3) 0.83420(19) -0.0819(2) 0.0607(11) Uani 1 1 d U . .
C27 C 0.8374(3) 0.83650(19) -0.0474(2) 0.0588(11) Uani 1 1 d U . .
N28 N 0.8832(2) 0.78507(15) -0.02798(18) 0.0560(9) Uani 1 1 d U . .
C29 C 0.8726(3) 0.72982(19) -0.0480(2) 0.0582(11) Uani 1 1 d U . .
C30 C 0.8176(3) 0.72075(19) -0.0861(2) 0.0610(11) Uani 1 1 d U . .
H30 H 0.8142 0.6796 -0.1001 0.073 Uiso 1 1 calc R . .
C31 C 0.7688(3) 0.77232(19) -0.1028(2) 0.0570(11) Uani 1 1 d U . .
O32 O 0.7096(2) 0.77104(15) -0.13650(19) 0.0755(10) Uani 1 1 d U . .
C33 C 0.6967(4) 0.7112(3) -0.1572(4) 0.113(3) Uani 1 1 d U . .
H33A H 0.7064 0.7117 -0.2038 0.135 Uiso 1 1 calc R . .
H33B H 0.7402 0.6795 -0.1460 0.135 Uiso 1 1 calc R . .
C34 C 0.6347(7) 0.6910(6) -0.1404(8) 0.245(8) Uani 1 1 d U . .
H34 H 0.6518 0.6671 -0.1042 0.294 Uiso 1 1 calc R . .
C35 C 0.5555(5) 0.7292(5) -0.1011(5) 0.157(4) Uani 1 1 d U . .
H35A H 0.5310 0.7026 -0.0683 0.236 Uiso 1 1 calc R . .
H35B H 0.5173 0.7428 -0.1288 0.236 Uiso 1 1 calc R . .
H35C H 0.5684 0.7664 -0.0814 0.236 Uiso 1 1 calc R . .
C36 C 0.6162(6) 0.6340(5) -0.1739(7) 0.201(6) Uani 1 1 d U . .
H36A H 0.6670 0.6060 -0.1910 0.302 Uiso 1 1 calc R . .
H36B H 0.5887 0.6484 -0.2084 0.302 Uiso 1 1 calc R . .
H36C H 0.5812 0.6110 -0.1439 0.302 Uiso 1 1 calc R . .
C37 C 0.9191(3) 0.67037(18) -0.0244(2) 0.0591(11) Uani 1 1 d U . .
O38 O 0.9246(2) 0.62023(13) -0.05239(17) 0.0686(9) Uani 1 1 d U . .
N39 N 0.9533(2) 0.68079(14) 0.02392(18) 0.0554(9) Uani 1 1 d U . .
H39 H 0.9450 0.7201 0.0380 0.066 Uiso 1 1 calc R . .
C40 C 1.0012(2) 0.63696(17) 0.0555(2) 0.0521(10) Uani 1 1 d U . .
C41 C 1.0274(3) 0.57546(18) 0.0369(2) 0.0596(11) Uani 1 1 d U . .
H41 H 1.0132 0.5593 0.0005 0.072 Uiso 1 1 calc R . .
C42 C 1.0757(3) 0.53566(19) 0.0721(2) 0.0610(11) Uani 1 1 d U . .
H42 H 1.0906 0.4922 0.0605 0.073 Uiso 1 1 calc R . .
C43 C 1.1012(2) 0.55826(18) 0.1221(2) 0.0564(11) Uani 1 1 d U . .
H43 H 1.1361 0.5314 0.1436 0.068 Uiso 1 1 calc R . .
C44 C 1.0755(2) 0.62191(18) 0.1414(2) 0.0563(10) Uani 1 1 d U . .
C45 C 1.0244(2) 0.66184(17) 0.1090(2) 0.0499(10) Uani 1 1 d U . .
N46 N 0.99355(18) 0.72304(13) 0.12742(17) 0.0492(8) Uani 1 1 d U . .
C47 C 1.0183(2) 0.74596(17) 0.1751(2) 0.0490(10) Uani 1 1 d U . .
C48 C 1.0718(2) 0.71236(18) 0.2086(2) 0.0511(10) Uani 1 1 d U . .
H48 H 1.0897 0.7325 0.2411 0.061 Uiso 1 1 calc R . .
C49 C 1.0982(2) 0.64990(17) 0.1942(2) 0.0527(10) Uani 1 1 d U . .
O50 O 1.14487(17) 0.60933(13) 0.22614(16) 0.0628(8) Uani 1 1 d U . .
C51 C 1.1675(3) 0.6324(2) 0.2805(3) 0.0694(12) Uani 1 1 d U . .
H51A H 1.1230 0.6641 0.3036 0.083 Uiso 1 1 calc R . .
H51B H 1.2162 0.6529 0.2680 0.083 Uiso 1 1 calc R . .
C52 C 1.1852(3) 0.5777(2) 0.3221(3) 0.0716(13) Uani 1 1 d U . .
H52A H 1.2089 0.5922 0.3566 0.086 Uiso 1 1 calc R . .
H52B H 1.2263 0.5449 0.2970 0.086 Uiso 1 1 calc R . .
C53 C 1.1109(3) 0.5477(2) 0.3509(2) 0.0666(12) Uani 1 1 d U . .
H53A H 1.1240 0.5211 0.3862 0.080 Uiso 1 1 calc R . .
H53B H 1.0658 0.5817 0.3686 0.080 Uiso 1 1 calc R . .
N54 N 1.0832(2) 0.50872(16) 0.30598(19) 0.0606(10) Uani 1 1 d U . .
H54 H 1.0411 0.5239 0.2894 0.073 Uiso 1 1 calc R . .
C55 C 1.1222(3) 0.4509(2) 0.2907(2) 0.0640(11) Uani 1 1 d U . .
O56 O 1.1761(2) 0.42297(16) 0.3143(2) 0.0826(10) Uani 1 1 d U . .
C57 C 1.0940(3) 0.4173(2) 0.2397(3) 0.0688(12) Uani 1 1 d DU . .
F1 F 1.0231(2) 0.44513(14) 0.2289(2) 0.1000(11) Uani 1 1 d DU . .
F2 F 1.1482(2) 0.41757(13) 0.18601(16) 0.0939(10) Uani 1 1 d DU . .
F3 F 1.08896(19) 0.35795(12) 0.25277(18) 0.0898(10) Uani 1 1 d DU . .
C61 C 0.9789(2) 0.81220(17) 0.1977(2) 0.0479(9) Uani 1 1 d U . .
O62 O 1.00947(18) 0.84309(13) 0.23217(16) 0.0608(8) Uani 1 1 d U . .
N63 N 0.90892(19) 0.83134(14) 0.17766(17) 0.0517(9) Uani 1 1 d U . .
H63 H 0.8912 0.8024 0.1578 0.062 Uiso 1 1 calc R . .
C64 C 0.8610(2) 0.89064(17) 0.1841(2) 0.0503(10) Uani 1 1 d U . .
C65 C 0.8756(3) 0.94162(17) 0.2152(2) 0.0550(10) Uani 1 1 d U . .
H65 H 0.9180 0.9376 0.2384 0.066 Uiso 1 1 calc R . .
C66 C 0.8257(3) 1.00091(18) 0.2122(2) 0.0608(11) Uani 1 1 d U . .
H66 H 0.8355 1.0365 0.2337 0.073 Uiso 1 1 calc R . .
C67 C 0.7644(3) 1.00838(18) 0.1793(2) 0.0577(11) Uani 1 1 d U . .
H67 H 0.7332 1.0489 0.1775 0.069 Uiso 1 1 calc R . .
C68 C 0.7473(3) 0.95602(17) 0.1481(2) 0.0577(11) Uani 1 1 d U . .
C69 C 0.7936(2) 0.89583(17) 0.1531(2) 0.0503(10) Uani 1 1 d U . .
N70 N 0.77828(19) 0.84155(13) 0.12800(16) 0.0467(8) Uani 1 1 d U . .
C71 C 0.7164(2) 0.84704(17) 0.0974(2) 0.0537(10) Uani 1 1 d U . .
C72 C 0.6682(3) 0.90345(19) 0.0885(2) 0.0626(12) Uani 1 1 d U . .
H72 H 0.6253 0.9046 0.0661 0.075 Uiso 1 1 calc R . .
C73 C 0.6851(3) 0.95822(18) 0.1134(2) 0.0578(11) Uani 1 1 d U . .
O74 O 0.6476(2) 1.01754(13) 0.10421(17) 0.0689(9) Uani 1 1 d U . .
C75 C 0.5884(3) 1.0244(2) 0.0654(3) 0.0663(12) Uani 1 1 d U . .
H75A H 0.5394 1.0077 0.0868 0.080 Uiso 1 1 calc R . .
H75B H 0.6102 1.0004 0.0251 0.080 Uiso 1 1 calc R . .
C76 C 0.5670(3) 1.0939(2) 0.0530(3) 0.0710(13) Uani 1 1 d U . .
H76 H 0.5463 1.1175 0.0942 0.085 Uiso 1 1 calc R . .
C77 C 0.4993(4) 1.1021(2) 0.0141(3) 0.0891(17) Uani 1 1 d U . .
H77A H 0.5158 1.0739 -0.0232 0.134 Uiso 1 1 calc R . .
H77B H 0.4897 1.1459 0.0009 0.134 Uiso 1 1 calc R . .
H77C H 0.4494 1.0915 0.0399 0.134 Uiso 1 1 calc R . .
C78 C 0.6424(4) 1.1198(3) 0.0180(3) 0.0896(17) Uani 1 1 d U . .
H78A H 0.6849 1.1130 0.0431 0.134 Uiso 1 1 calc R . .
H78B H 0.6280 1.1651 0.0117 0.134 Uiso 1 1 calc R . .
H78C H 0.6621 1.0979 -0.0229 0.134 Uiso 1 1 calc R . .
C79 C 0.6967(2) 0.78660(18) 0.0719(2) 0.0536(11) Uani 1 1 d U . .
O80 O 0.65008(18) 0.78748(13) 0.03785(16) 0.0585(8) Uani 1 1 d U . .
N81 N 0.7359(2) 0.73403(14) 0.09624(18) 0.0538(9) Uani 1 1 d U . .
H81 H 0.7641 0.7410 0.1248 0.065 Uiso 1 1 calc R . .
C82 C 0.7362(2) 0.67089(17) 0.0810(2) 0.0478(9) Uani 1 1 d U . .
C83 C 0.6950(3) 0.6514(2) 0.0371(2) 0.0590(11) Uani 1 1 d U . .
H83 H 0.6620 0.6816 0.0171 0.071 Uiso 1 1 calc R . .
C84 C 0.7024(3) 0.58658(19) 0.0223(2) 0.0608(11) Uani 1 1 d U . .
H84 H 0.6735 0.5739 -0.0075 0.073 Uiso 1 1 calc R . .
C85 C 0.7492(3) 0.5419(2) 0.0490(2) 0.0618(11) Uani 1 1 d U . .
H85 H 0.7552 0.4987 0.0366 0.074 Uiso 1 1 calc R . .
C86 C 0.7888(2) 0.56044(17) 0.0953(2) 0.0511(10) Uani 1 1 d U . .
C87 C 0.7820(2) 0.62401(17) 0.1126(2) 0.0484(9) Uani 1 1 d U . .
N88 N 0.81644(18) 0.64560(13) 0.15873(16) 0.0450(8) Uani 1 1 d U . .
C89 C 0.8583(2) 0.60234(16) 0.1882(2) 0.0484(9) Uani 1 1 d U . .
C90 C 0.8735(2) 0.53682(17) 0.1751(2) 0.0479(9) Uani 1 1 d U . .
H90 H 0.9069 0.5086 0.1967 0.057 Uiso 1 1 calc R . .
C91 C 0.8373(2) 0.51611(17) 0.1294(2) 0.0531(10) Uani 1 1 d U . .
O92 O 0.84210(17) 0.45525(11) 0.11121(14) 0.0565(8) Uani 1 1 d U . .
C93 C 0.8833(3) 0.40791(18) 0.1460(2) 0.0579(11) Uani 1 1 d U . .
H93A H 0.8560 0.4102 0.1909 0.069 Uiso 1 1 calc R . .
H93B H 0.9402 0.4142 0.1434 0.069 Uiso 1 1 calc R . .
C94 C 0.8806(3) 0.34472(18) 0.1166(2) 0.0615(12) Uani 1 1 d U . .
H94A H 0.9103 0.3426 0.0724 0.074 Uiso 1 1 calc R . .
H94B H 0.8236 0.3408 0.1164 0.074 Uiso 1 1 calc R . .
C95 C 0.9179(3) 0.28974(19) 0.1521(2) 0.0652(13) Uani 1 1 d U . .
H95A H 0.9302 0.2512 0.1248 0.078 Uiso 1 1 calc R . .
H95B H 0.9697 0.2989 0.1612 0.078 Uiso 1 1 calc R . .
N96 N 0.8651(2) 0.27757(16) 0.21138(19) 0.0664(11) Uani 1 1 d U . .
H96 H 0.8293 0.2523 0.2105 0.080 Uiso 1 1 calc R . .
C97 C 0.8686(3) 0.3024(2) 0.2650(2) 0.0656(12) Uani 1 1 d U A .
O98 O 0.9142(2) 0.33753(16) 0.27507(17) 0.0800(10) Uani 1 1 d U . .
C99 C 0.8066(4) 0.2838(3) 0.3211(3) 0.0834(15) Uani 1 1 d DU . .
F4 F 0.7696(6) 0.3334(3) 0.3537(5) 0.163(4) Uani 0.73 1 d PDU A 1
F5 F 0.8488(5) 0.2472(6) 0.3593(5) 0.176(3) Uani 0.73 1 d PDU A 1
F6 F 0.7539(6) 0.2532(6) 0.3074(3) 0.141(3) Uani 0.73 1 d PDU A 1
F4' F 0.8111(11) 0.3083(10) 0.3752(8) 0.104(5) Uani 0.27 1 d PDU A 2
F5' F 0.8130(15) 0.2225(5) 0.3238(10) 0.124(7) Uani 0.27 1 d PDU A 2
F6' F 0.7304(7) 0.3069(12) 0.3119(7) 0.114(5) Uani 0.27 1 d PDU A 2
C103 C 0.8913(2) 0.62573(17) 0.2431(2) 0.0477(9) Uani 1 1 d U . .
O104 O 0.94235(16) 0.59345(12) 0.26658(14) 0.0534(7) Uani 1 1 d U . .
N105 N 0.85646(19) 0.68532(13) 0.26060(16) 0.0466(8) Uani 1 1 d U . .
H105 H 0.8187 0.7017 0.2401 0.056 Uiso 1 1 calc R . .
C106 C 0.8714(2) 0.72543(16) 0.30675(19) 0.0455(9) Uani 1 1 d U . .
C107 C 0.9307(2) 0.71314(19) 0.3405(2) 0.0546(10) Uani 1 1 d U . .
H107 H 0.9649 0.6733 0.3356 0.066 Uiso 1 1 calc R . .
C108 C 0.9422(3) 0.7590(2) 0.3831(2) 0.0623(11) Uani 1 1 d U . .
H108 H 0.9837 0.7493 0.4068 0.075 Uiso 1 1 calc R . .
C109 C 0.8947(3) 0.8172(2) 0.3905(2) 0.0656(12) Uani 1 1 d U . .
H109 H 0.9042 0.8481 0.4183 0.079 Uiso 1 1 calc R . .
C110 C 0.8318(2) 0.83102(19) 0.3569(2) 0.0566(11) Uani 1 1 d U . .
C111 C 0.8172(2) 0.78541(16) 0.3154(2) 0.0475(10) Uani 1 1 d U . .
N112 N 0.75492(18) 0.79285(13) 0.28453(17) 0.0493(9) Uani 1 1 d U . .
C113 C 0.7058(2) 0.84839(18) 0.2909(2) 0.0569(11) Uani 1 1 d U . .
C114 C 0.7158(3) 0.89840(18) 0.3291(3) 0.0647(12) Uani 1 1 d U . .
H114 H 0.6794 0.9372 0.3330 0.078 Uiso 1 1 calc R . .
C115 C 0.7783(3) 0.89021(18) 0.3600(2) 0.0651(12) Uani 1 1 d U . .
O116 O 0.7955(2) 0.93514(16) 0.3974(2) 0.0890(12) Uani 1 1 d U . .
C117 C 0.7430(4) 0.9974(3) 0.4001(4) 0.114(3) Uani 1 1 d U . .
C118 C 0.7779(4) 1.0423(3) 0.4271(5) 0.114(2) Uani 1 1 d U . .
H118 H 0.7870 1.0250 0.4685 0.136 Uiso 1 1 calc R . .
C119 C 0.8588(4) 1.0511(4) 0.3920(5) 0.132(3) Uani 1 1 d U . .
H11A H 0.8928 1.0098 0.3817 0.198 Uiso 1 1 calc R . .
H11B H 0.8842 1.0760 0.4180 0.198 Uiso 1 1 calc R . .
H11C H 0.8532 1.0733 0.3530 0.198 Uiso 1 1 calc R . .
C120 C 0.7227(5) 1.1044(3) 0.4428(5) 0.131(3) Uani 1 1 d U . .
H12A H 0.7259 1.1303 0.4052 0.197 Uiso 1 1 calc R . .
H12B H 0.7394 1.1265 0.4763 0.197 Uiso 1 1 calc R . .
H12C H 0.6668 1.0969 0.4569 0.197 Uiso 1 1 calc R . .
C121 C 0.6330(3) 0.85442(19) 0.2611(2) 0.0608(11) Uani 1 1 d U . .
O122 O 0.5928(2) 0.90745(14) 0.25654(19) 0.0787(10) Uani 1 1 d U . .
N123 N 0.6181(2) 0.80066(15) 0.2400(2) 0.0601(10) Uani 1 1 d U . .
H123 H 0.6496 0.7667 0.2490 0.072 Uiso 1 1 calc R . .
C124 C 0.5598(2) 0.7892(2) 0.2056(2) 0.0632(12) Uani 1 1 d U . .
C125 C 0.5117(3) 0.8346(2) 0.1803(3) 0.0728(14) Uani 1 1 d U . .
H125 H 0.5134 0.8779 0.1876 0.087 Uiso 1 1 calc R . .
C126 C 0.4586(3) 0.8166(3) 0.1427(3) 0.0787(14) Uani 1 1 d U . .
H126 H 0.4243 0.8489 0.1261 0.094 Uiso 1 1 calc R . .
C127 C 0.4550(3) 0.7563(3) 0.1296(3) 0.0789(14) Uani 1 1 d U . .
H127 H 0.4196 0.7465 0.1035 0.095 Uiso 1 1 calc R . .
C128 C 0.5041(3) 0.7073(2) 0.1549(3) 0.0678(12) Uani 1 1 d U . .
C129 C 0.5556(2) 0.7248(2) 0.1947(2) 0.0600(11) Uani 1 1 d U . .
N130 N 0.60337(19) 0.68041(16) 0.22321(17) 0.0546(9) Uani 1 1 d U . .
C131 C 0.6010(2) 0.6207(2) 0.2111(2) 0.0584(11) Uani 1 1 d U . .
C132 C 0.5546(3) 0.5988(2) 0.1707(2) 0.0639(12) Uani 1 1 d U . .
H132 H 0.5574 0.5550 0.1626 0.077 Uiso 1 1 calc R . .
C133 C 0.5057(3) 0.6427(2) 0.1436(3) 0.0707(13) Uani 1 1 d U . .
O134 O 0.4550(2) 0.6284(2) 0.1069(2) 0.0916(12) Uani 1 1 d U . .
C135 C 0.4570(4) 0.5619(3) 0.0901(4) 0.104(2) Uani 1 1 d U . .
H13A H 0.4490 0.5367 0.1286 0.124 Uiso 1 1 calc R . .
H13B H 0.5101 0.5447 0.0635 0.124 Uiso 1 1 calc R . .
C136 C 0.3907(4) 0.5587(4) 0.0548(4) 0.110(2) Uani 1 1 d U . .
H136 H 0.3965 0.5138 0.0401 0.132 Uiso 1 1 calc R . .
C137 C 0.3127(5) 0.5737(6) 0.0928(6) 0.166(4) Uani 1 1 d U . .
H13C H 0.2991 0.5367 0.1168 0.249 Uiso 1 1 calc R . .
H13D H 0.2730 0.5862 0.0661 0.249 Uiso 1 1 calc R . .
H13E H 0.3119 0.6086 0.1221 0.249 Uiso 1 1 calc R . .
C138 C 0.4002(9) 0.5961(6) -0.0008(5) 0.170(4) Uani 1 1 d U . .
H13F H 0.3728 0.5799 -0.0317 0.255 Uiso 1 1 calc R . .
H13G H 0.4580 0.5936 -0.0190 0.255 Uiso 1 1 calc R . .
H13H H 0.3764 0.6401 0.0105 0.255 Uiso 1 1 calc R . .
C139 C 0.6505(2) 0.57161(19) 0.2446(2) 0.0532(10) Uani 1 1 d U . .
O140 O 0.66359(19) 0.51594(14) 0.22898(16) 0.0653(9) Uani 1 1 d U . .
N141 N 0.67932(19) 0.59762(15) 0.29093(17) 0.0512(8) Uani 1 1 d U . .
H141 H 0.6636 0.6385 0.2977 0.061 Uiso 1 1 calc R . .
C142 C 0.7302(2) 0.56850(18) 0.3291(2) 0.0515(10) Uani 1 1 d U . .
C143 C 0.7666(3) 0.50569(18) 0.3217(2) 0.0567(11) Uani 1 1 d U . .
H143 H 0.7547 0.4787 0.2913 0.068 Uiso 1 1 calc R . .
C144 C 0.8212(3) 0.4834(2) 0.3601(3) 0.0700(13) Uani 1 1 d U . .
H144 H 0.8462 0.4404 0.3550 0.084 Uiso 1 1 calc R . .
C145 C 0.8406(3) 0.5196(2) 0.4046(2) 0.0600(11) Uani 1 1 d U . .
H145 H 0.8781 0.5024 0.4298 0.072 Uiso 1 1 calc R . .
C146 C 0.8038(2) 0.58327(18) 0.4121(2) 0.0489(9) Uani 1 1 d U . .
C147 C 0.7459(2) 0.60751(16) 0.3757(2) 0.0474(9) Uani 1 1 d U . .
N148 N 0.70344(18) 0.66746(15) 0.38400(17) 0.0499(8) Uani 1 1 d U . .
C149 C 0.7188(2) 0.70295(17) 0.42807(19) 0.0473(9) Uani 1 1 d U . .
C150 C 0.7772(2) 0.68631(19) 0.4657(2) 0.0535(10) Uani 1 1 d U . .
H150 H 0.7868 0.7151 0.4956 0.064 Uiso 1 1 calc R . .
C151 C 0.8196(2) 0.62590(18) 0.4566(2) 0.0530(10) Uani 1 1 d U . .
O152 O 0.87979(17) 0.60142(13) 0.48826(16) 0.0601(8) Uani 1 1 d U . .
C153 C 0.9050(3) 0.6436(2) 0.5294(2) 0.0563(10) Uani 1 1 d U . .
H15C H 0.8614 0.6563 0.5666 0.068 Uiso 1 1 calc R . .
H15D H 0.9185 0.6820 0.5070 0.068 Uiso 1 1 calc R . .
C154 C 0.9790(3) 0.6071(2) 0.5493(3) 0.0688(13) Uani 1 1 d U . .
H15E H 1.0176 0.5879 0.5115 0.083 Uiso 1 1 calc R . .
H15F H 0.9627 0.5725 0.5769 0.083 Uiso 1 1 calc R . .
C155 C 1.0205(3) 0.6493(3) 0.5843(3) 0.0801(14) Uani 1 1 d U . .
H15G H 0.9803 0.6731 0.6187 0.096 Uiso 1 1 calc R . .
H15H H 1.0623 0.6231 0.6033 0.096 Uiso 1 1 calc R . .
N156 N 1.0587(3) 0.6939(2) 0.5404(2) 0.0812(12) Uani 1 1 d U . .
H156 H 1.0341 0.7331 0.5398 0.097 Uiso 1 1 calc R . .
C157 C 1.1299(4) 0.6757(3) 0.5016(3) 0.0828(15) Uani 1 1 d U . .
O158 O 1.1693(3) 0.6236(3) 0.4951(3) 0.1165(16) Uani 1 1 d U . .
C159 C 1.1621(4) 0.7284(4) 0.4594(4) 0.1046(19) Uani 1 1 d DU . .
F7 F 1.1318(6) 0.7832(3) 0.4800(3) 0.250(4) Uani 1 1 d DU . .
F8 F 1.1465(3) 0.7253(2) 0.4023(2) 0.1299(15) Uani 1 1 d DU . .
F9 F 1.2405(3) 0.7190(4) 0.4495(4) 0.238(4) Uani 1 1 d DU . .
C163 C 0.6659(2) 0.76746(17) 0.4390(2) 0.0477(9) Uani 1 1 d U . .
O164 O 0.67931(18) 0.80765(13) 0.47504(18) 0.0686(9) Uani 1 1 d U . .
N165 N 0.60541(18) 0.77503(14) 0.40786(17) 0.0512(8) Uani 1 1 d U . .
H165 H 0.6037 0.7426 0.3838 0.061 Uiso 1 1 calc R . .
C166 C 0.5426(2) 0.82752(17) 0.4073(2) 0.0512(10) Uani 1 1 d U . .
C167 C 0.5454(3) 0.88651(19) 0.4301(3) 0.0639(12) Uani 1 1 d U . .
H167 H 0.5891 0.8946 0.4486 0.077 Uiso 1 1 calc R . .
C168 C 0.4803(3) 0.9348(2) 0.4250(2) 0.0645(12) Uani 1 1 d U . .
H168 H 0.4813 0.9760 0.4401 0.077 Uiso 1 1 calc R . .
C169 C 0.4164(3) 0.9249(2) 0.3993(3) 0.0693(13) Uani 1 1 d U . .
H169 H 0.3745 0.9589 0.3959 0.083 Uiso 1 1 calc R . .
C170 C 0.4127(3) 0.86298(19) 0.3774(2) 0.0635(12) Uani 1 1 d U . .
C171 C 0.4770(2) 0.81377(18) 0.3819(2) 0.0535(10) Uani 1 1 d U . .
N172 N 0.47644(19) 0.75284(14) 0.36522(17) 0.0532(9) Uani 1 1 d U . .
C173 C 0.4146(2) 0.74117(19) 0.3414(2) 0.0565(11) Uani 1 1 d U . .
C174 C 0.3484(3) 0.78708(19) 0.3343(3) 0.0634(12) Uani 1 1 d U . .
H174 H 0.3058 0.7762 0.3162 0.076 Uiso 1 1 calc R . .
C175 C 0.3470(2) 0.8474(2) 0.3540(3) 0.0629(12) Uani 1 1 d U . .
O176 O 0.28520(19) 0.89498(14) 0.3532(2) 0.0795(10) Uani 1 1 d U . .
C177 C 0.2092(3) 0.8789(2) 0.3403(3) 0.0698(13) Uani 1 1 d U . .
H17D H 0.1927 0.8440 0.3673 0.084 Uiso 1 1 calc R . .
H17E H 0.2170 0.8649 0.2957 0.084 Uiso 1 1 calc R . .
C178 C 0.1449(3) 0.9358(2) 0.3534(3) 0.0740(14) Uani 1 1 d U . .
H178 H 0.1624 0.9710 0.3265 0.089 Uiso 1 1 calc R . .
C179 C 0.1315(4) 0.9555(3) 0.4214(4) 0.108(2) Uani 1 1 d U . .
H17F H 0.1198 0.9197 0.4479 0.162 Uiso 1 1 calc R . .
H17G H 0.0857 0.9901 0.4309 0.162 Uiso 1 1 calc R . .
H17H H 0.1803 0.9698 0.4300 0.162 Uiso 1 1 calc R . .
C180 C 0.0686(3) 0.9187(3) 0.3369(4) 0.103(2) Uani 1 1 d U . .
H18D H 0.0775 0.9099 0.2915 0.155 Uiso 1 1 calc R . .
H18E H 0.0240 0.9539 0.3487 0.155 Uiso 1 1 calc R . .
H18F H 0.0548 0.8811 0.3597 0.155 Uiso 1 1 calc R . .
C181 C 0.4114(2) 0.6737(2) 0.3244(2) 0.0578(11) Uani 1 1 d U . .
O182 O 0.36403(19) 0.66096(14) 0.29203(18) 0.0699(9) Uani 1 1 d U . .
N183 N 0.4637(2) 0.63192(15) 0.34927(18) 0.0550(9) Uani 1 1 d U . .
H183 H 0.4940 0.6481 0.3715 0.066 Uiso 1 1 calc R . .
C184 C 0.4756(2) 0.56550(19) 0.3441(2) 0.0566(11) Uani 1 1 d U . .
C185 C 0.4468(3) 0.5328(2) 0.2999(2) 0.0634(12) Uani 1 1 d U . .
H185 H 0.4152 0.5553 0.2729 0.076 Uiso 1 1 calc R . .
C186 C 0.4645(3) 0.4665(2) 0.2954(3) 0.0760(14) Uani 1 1 d U . .
H186 H 0.4445 0.4443 0.2655 0.091 Uiso 1 1 calc R . .
C187 C 0.5119(3) 0.4329(2) 0.3349(3) 0.0707(13) Uani 1 1 d U . .
H187 H 0.5245 0.3882 0.3313 0.085 Uiso 1 1 calc R . .
C188 C 0.5395(3) 0.46530(19) 0.3785(2) 0.0609(11) Uani 1 1 d U . .
C189 C 0.5232(2) 0.53311(18) 0.3835(2) 0.0537(10) Uani 1 1 d U . .
N190 N 0.55062(19) 0.56617(16) 0.42638(18) 0.0537(9) Uani 1 1 d U . .
C191 C 0.5940(2) 0.5351(2) 0.4636(2) 0.0568(11) Uani 1 1 d U . .
C192 C 0.6124(2) 0.4687(2) 0.4642(2) 0.0619(12) Uani 1 1 d U . .
H192 H 0.6435 0.4484 0.4927 0.074 Uiso 1 1 calc R . .
C193 C 0.5841(3) 0.4341(2) 0.4222(3) 0.0644(12) Uani 1 1 d U . .
O194 O 0.59398(18) 0.37049(13) 0.41965(17) 0.0734(10) Uani 1 1 d U . .
C195 C 0.6289(3) 0.3373(2) 0.4681(3) 0.0810(16) Uani 1 1 d U . .
H19A H 0.5966 0.3515 0.5102 0.097 Uiso 1 1 calc R . .
H19B H 0.6850 0.3453 0.4658 0.097 Uiso 1 1 calc R . .
C196 C 0.6283(3) 0.2663(2) 0.4568(3) 0.0881(17) Uani 1 1 d U . .
H19C H 0.6551 0.2546 0.4127 0.106 Uiso 1 1 calc R . .
H19D H 0.6606 0.2416 0.4846 0.106 Uiso 1 1 calc R . .
C197 C 0.5438(3) 0.2481(3) 0.4688(3) 0.0995(19) Uani 1 1 d U . .
H19E H 0.5482 0.2021 0.4754 0.119 Uiso 1 1 calc R . .
H19F H 0.5113 0.2700 0.5078 0.119 Uiso 1 1 calc R . .
N198 N 0.5022(3) 0.2643(2) 0.4168(3) 0.0959(15) Uani 1 1 d U . .
H198 H 0.4691 0.3003 0.4182 0.115 Uiso 1 1 calc R . .
C199 C 0.5133(5) 0.2267(4) 0.3690(4) 0.119(2) Uani 1 1 d U . .
O200 O 0.5595(4) 0.1765(3) 0.3594(4) 0.162(3) Uani 1 1 d U . .
C201 C 0.4665(5) 0.2510(4) 0.3147(5) 0.134(2) Uani 1 1 d DU . .
F10 F 0.4078(3) 0.2982(2) 0.3339(3) 0.1527(18) Uani 1 1 d DU . .
F11 F 0.5167(4) 0.2742(3) 0.2669(3) 0.178(2) Uani 1 1 d DU . .
F12 F 0.4353(5) 0.2073(3) 0.2910(5) 0.229(4) Uani 1 1 d DU . .
C205 C 0.6200(3) 0.5728(2) 0.5106(2) 0.0614(11) Uani 1 1 d U . .
O206 O 0.59991(19) 0.62974(16) 0.51943(17) 0.0709(9) Uani 1 1 d U . .
O207 O 0.6711(2) 0.53769(18) 0.54067(18) 0.0774(10) Uani 1 1 d U . .
C208 C 0.7016(3) 0.5695(3) 0.5886(3) 0.0894(18) Uani 1 1 d U . .
H20A H 0.7188 0.6088 0.5719 0.134 Uiso 1 1 calc R . .
H20B H 0.7479 0.5419 0.5999 0.134 Uiso 1 1 calc R . .
H20C H 0.6586 0.5792 0.6261 0.134 Uiso 1 1 calc R . .
O301 O 0.8799(2) 1.11860(15) 0.09296(19) 0.0835(11) Uani 1 1 d . . .
O302 O 0.7741(3) 0.1823(2) 0.1877(3) 0.1266(19) Uani 1 1 d DU . .
C302 C 0.6957(6) 0.1967(4) 0.1778(9) 0.229(8) Uani 1 1 d DU . .
O303 O 0.9481(4) 0.8046(2) 0.5559(3) 0.142(2) Uani 1 1 d DU . .
C303 C 0.9490(8) 0.8697(4) 0.5502(5) 0.154(4) Uani 1 1 d DU . .
O304 O 0.6006(4) 0.4380(2) 0.1537(3) 0.142(2) Uani 1 1 d DU . .
C304 C 0.6287(6) 0.3759(4) 0.1666(6) 0.148(3) Uani 1 1 d DU . .
O305 O 0.8075(5) 0.7806(3) 0.6215(4) 0.170(3) Uani 1 1 d DU . .
C305 C 0.7922(6) 0.7535(4) 0.6829(5) 0.152(4) Uani 1 1 d DU . .
O306 O 0.3881(6) 0.9873(6) 0.1696(5) 0.223(5) Uani 1 1 d DU . .
C306 C 0.3498(9) 0.9630(9) 0.2254(7) 0.216(6) Uani 1 1 d DU . .
O307 O 0.5043(8) 1.0153(5) 0.2416(9) 0.296(7) Uani 1 1 d DU . .
C307 C 0.5492(9) 1.0530(7) 0.2686(9) 0.259(9) Uani 1 1 d DU . .
O308 O 0.6809(10) 1.1136(8) 0.2769(7) 0.301(7) Uani 1 1 d . . .
O309 O 0.6630(6) 0.8352(4) 0.5954(4) 0.201(4) Uani 1 1 d DU . .
C309 C 0.6634(12) 0.9018(5) 0.5953(6) 0.218(7) Uani 1 1 d DU . .

loop_
_atom_site_aniso_label
_atom_site_aniso_U_11
_atom_site_aniso_U_22
_atom_site_aniso_U_33
_atom_site_aniso_U_23
_atom_site_aniso_U_13
_atom_site_aniso_U_12
O1 0.078(2) 0.0433(16) 0.102(3) 0.0002(15) -0.0093(18) -0.0062(13)
O2 0.164(4) 0.0533(19) 0.085(3) -0.0088(17) -0.051(3) -0.002(2)
N3 0.067(2) 0.0411(18) 0.079(3) 0.0001(17) -0.010(2) -0.0112(15)
C4 0.058(2) 0.052(2) 0.078(3) -0.0031(19) -0.008(2) -0.0179(17)
C5 0.053(2) 0.062(3) 0.091(4) 0.003(2) -0.012(2) -0.0147(19)
C6 0.057(2) 0.078(3) 0.092(4) -0.007(3) -0.015(2) -0.014(2)
C7 0.059(2) 0.067(3) 0.078(3) -0.003(2) -0.008(2) -0.0155(19)
C8 0.051(2) 0.054(2) 0.074(3) -0.0009(18) -0.004(2) -0.0179(17)
C9 0.056(2) 0.045(2) 0.074(3) -0.0060(18) -0.006(2) -0.0178(16)
N10 0.0584(19) 0.0427(16) 0.063(2) 0.0007(14) -0.0083(17) -0.0159(14)
C11 0.060(2) 0.0367(18) 0.067(3) 0.0005(16) -0.0106(19) -0.0165(15)
C12 0.052(2) 0.047(2) 0.054(2) -0.0025(16) -0.0062(18) -0.0169(16)
C13 0.056(2) 0.051(2) 0.066(3) -0.0045(18) -0.004(2) -0.0212(17)
O14 0.0588(16) 0.0609(17) 0.076(2) -0.0182(14) -0.0140(15) -0.0130(13)
C15 0.073(3) 0.055(2) 0.097(4) -0.013(2) -0.015(3) -0.005(2)
C16 0.093(4) 0.081(4) 0.142(7) -0.040(4) -0.028(4) 0.005(3)
C17 0.120(5) 0.088(4) 0.163(7) -0.020(4) -0.029(5) -0.039(4)
C18 0.178(8) 0.105(5) 0.223(11) -0.091(7) -0.106(8) 0.033(5)
C19 0.062(2) 0.043(2) 0.062(3) -0.0006(17) -0.013(2) -0.0162(17)
O20 0.084(2) 0.0379(14) 0.075(2) 0.0005(13) -0.0195(17) -0.0121(13)
N21 0.065(2) 0.0347(16) 0.071(2) 0.0002(14) -0.0188(17) -0.0107(13)
C22 0.055(2) 0.043(2) 0.065(3) 0.0032(17) -0.0190(19) -0.0121(16)
C23 0.062(2) 0.042(2) 0.091(4) 0.003(2) -0.015(2) -0.0137(17)
C24 0.059(2) 0.047(2) 0.092(4) 0.002(2) -0.021(2) -0.0039(18)
C25 0.058(2) 0.054(2) 0.094(4) 0.004(2) -0.021(2) -0.0054(18)
C26 0.059(2) 0.048(2) 0.078(3) -0.0064(19) -0.015(2) -0.0137(17)
C27 0.053(2) 0.047(2) 0.077(3) -0.0041(18) -0.012(2) -0.0130(17)
N28 0.0571(19) 0.0430(18) 0.071(3) -0.0027(15) -0.0140(17) -0.0154(14)
C29 0.060(2) 0.046(2) 0.071(3) -0.0104(18) -0.010(2) -0.0194(17)
C30 0.063(2) 0.045(2) 0.077(3) -0.0038(18) -0.014(2) -0.0129(17)
C31 0.056(2) 0.055(2) 0.066(3) -0.0133(18) -0.019(2) -0.0149(17)
O32 0.0695(19) 0.0629(18) 0.101(3) -0.0160(17) -0.0347(18) -0.0070(14)
C33 0.072(3) 0.094(4) 0.175(7) -0.077(4) -0.032(4) -0.008(3)
C34 0.168(8) 0.197(9) 0.339(15) -0.190(10) 0.106(9) -0.121(7)
C35 0.114(5) 0.153(7) 0.195(9) -0.081(7) 0.027(6) -0.061(5)
C36 0.151(7) 0.149(8) 0.297(15) -0.127(9) 0.027(8) -0.090(6)
C37 0.063(2) 0.043(2) 0.072(3) -0.0076(18) -0.009(2) -0.0150(17)
O38 0.085(2) 0.0405(15) 0.084(2) -0.0080(14) -0.0265(17) -0.0112(13)
N39 0.065(2) 0.0327(15) 0.068(2) -0.0068(14) -0.0120(17) -0.0083(13)
C40 0.051(2) 0.0398(19) 0.065(3) 0.0005(16) -0.0104(18) -0.0090(15)
C41 0.064(2) 0.0387(19) 0.078(3) -0.0033(18) -0.016(2) -0.0103(17)
C42 0.069(3) 0.040(2) 0.073(3) -0.0041(18) -0.009(2) -0.0109(17)
C43 0.055(2) 0.045(2) 0.068(3) -0.0028(18) -0.013(2) -0.0030(16)
C44 0.050(2) 0.043(2) 0.075(3) -0.0036(18) -0.0102(19) -0.0084(16)
C45 0.0456(19) 0.0439(19) 0.058(2) 0.0002(16) 0.0011(17) -0.0127(15)
N46 0.0473(17) 0.0382(15) 0.064(2) 0.0018(14) -0.0117(15) -0.0115(12)
C47 0.0419(19) 0.0433(19) 0.061(3) -0.0008(16) -0.0035(18) -0.0125(15)
C48 0.046(2) 0.050(2) 0.059(3) -0.0019(17) -0.0122(18) -0.0107(15)
C49 0.0408(19) 0.0453(19) 0.073(3) 0.0049(17) -0.0107(18) -0.0085(15)
O50 0.0597(16) 0.0497(15) 0.082(2) 0.0021(13) -0.0243(15) -0.0052(12)
C51 0.067(3) 0.056(2) 0.093(4) -0.003(2) -0.033(2) -0.012(2)
C52 0.072(3) 0.063(3) 0.085(4) -0.003(2) -0.036(3) 0.000(2)
C53 0.085(3) 0.057(2) 0.060(3) 0.0047(19) -0.029(2) -0.001(2)
N54 0.0584(19) 0.0548(19) 0.069(3) 0.0074(16) -0.0162(18) -0.0068(15)
C55 0.065(3) 0.061(2) 0.070(3) 0.002(2) -0.029(2) -0.005(2)
O56 0.083(2) 0.0603(19) 0.109(3) -0.0013(18) -0.044(2) 0.0067(16)
C57 0.076(3) 0.053(2) 0.087(4) 0.009(2) -0.043(3) -0.007(2)
F1 0.098(2) 0.0631(16) 0.158(3) -0.0071(18) -0.080(2) -0.0019(15)
F2 0.127(3) 0.0633(16) 0.091(2) -0.0155(14) -0.025(2) -0.0087(16)
F3 0.096(2) 0.0501(14) 0.136(3) 0.0106(15) -0.0523(19) -0.0136(13)
C61 0.054(2) 0.0402(18) 0.052(3) 0.0062(15) -0.0116(18) -0.0146(15)
O62 0.0654(17) 0.0445(14) 0.077(2) -0.0040(13) -0.0199(15) -0.0164(12)
N63 0.0511(18) 0.0430(16) 0.063(2) -0.0018(14) -0.0133(16) -0.0092(13)
C64 0.051(2) 0.0421(19) 0.059(3) -0.0042(16) -0.0102(18) -0.0101(15)
C65 0.057(2) 0.0375(19) 0.071(3) -0.0014(17) -0.013(2) -0.0081(15)
C66 0.066(3) 0.0404(19) 0.074(3) -0.0035(18) -0.008(2) -0.0104(17)
C67 0.058(2) 0.042(2) 0.069(3) -0.0047(17) -0.006(2) -0.0055(16)
C68 0.059(2) 0.0345(18) 0.078(3) 0.0069(17) -0.010(2) -0.0087(15)
C69 0.050(2) 0.0390(19) 0.061(3) 0.0001(16) -0.0108(18) -0.0066(15)
N70 0.0526(18) 0.0391(16) 0.052(2) 0.0009(13) -0.0163(15) -0.0103(13)
C71 0.055(2) 0.0384(19) 0.069(3) 0.0055(17) -0.017(2) -0.0078(15)
C72 0.049(2) 0.049(2) 0.089(3) 0.006(2) -0.014(2) -0.0021(16)
C73 0.054(2) 0.043(2) 0.074(3) 0.0044(18) -0.011(2) -0.0014(16)
O74 0.079(2) 0.0410(15) 0.089(2) 0.0020(14) -0.0289(17) -0.0001(13)
C75 0.062(2) 0.054(2) 0.081(3) 0.003(2) -0.016(2) 0.0007(18)
C76 0.080(3) 0.052(2) 0.077(3) -0.002(2) -0.011(2) -0.002(2)
C77 0.087(3) 0.064(3) 0.106(5) 0.011(3) -0.019(3) 0.017(2)
C78 0.119(4) 0.066(3) 0.092(4) 0.035(3) -0.039(3) -0.020(3)
C79 0.047(2) 0.048(2) 0.069(3) 0.0030(18) -0.017(2) -0.0138(16)
O80 0.0576(16) 0.0503(15) 0.076(2) 0.0054(13) -0.0317(16) -0.0127(12)
N81 0.0525(18) 0.0413(16) 0.068(2) 0.0004(14) -0.0141(16) -0.0070(13)
C82 0.0461(19) 0.0450(19) 0.056(3) 0.0046(16) -0.0168(17) -0.0122(15)
C83 0.060(2) 0.054(2) 0.071(3) 0.0085(19) -0.029(2) -0.0123(18)
C84 0.070(3) 0.052(2) 0.070(3) -0.0064(19) -0.032(2) -0.0144(19)
C85 0.064(2) 0.047(2) 0.084(3) 0.0004(19) -0.028(2) -0.0192(18)
C86 0.050(2) 0.0421(19) 0.063(3) 0.0004(16) -0.0127(18) -0.0105(15)
C87 0.050(2) 0.0421(19) 0.055(3) 0.0002(16) -0.0122(17) -0.0127(15)
N88 0.0436(16) 0.0371(15) 0.055(2) -0.0034(13) -0.0103(14) -0.0081(12)
C89 0.0448(19) 0.0388(18) 0.061(3) 0.0006(16) -0.0065(17) -0.0108(15)
C90 0.050(2) 0.0406(18) 0.054(3) 0.0018(15) -0.0127(17) -0.0058(15)
C91 0.055(2) 0.0359(18) 0.068(3) 0.0006(16) -0.0083(19) -0.0113(15)
O92 0.0664(16) 0.0374(13) 0.069(2) -0.0042(12) -0.0214(14) -0.0082(11)
C93 0.067(2) 0.042(2) 0.066(3) -0.0042(17) -0.021(2) -0.0037(17)
C94 0.074(3) 0.040(2) 0.070(3) -0.0027(18) -0.010(2) -0.0136(18)
C95 0.071(3) 0.044(2) 0.073(3) -0.0056(18) 0.005(2) -0.0075(18)
N96 0.078(2) 0.0488(18) 0.067(2) -0.0058(16) 0.0031(19) -0.0162(16)
C97 0.076(3) 0.049(2) 0.070(3) -0.0038(19) -0.006(2) -0.014(2)
O98 0.090(2) 0.076(2) 0.076(2) -0.0154(16) -0.0100(18) -0.0249(18)
C99 0.094(3) 0.091(3) 0.065(3) -0.006(2) -0.004(3) -0.028(3)
F4 0.182(8) 0.132(5) 0.144(8) -0.060(5) 0.081(6) -0.066(5)
F5 0.186(8) 0.233(9) 0.116(7) 0.093(6) -0.035(5) -0.058(7)
F6 0.157(7) 0.209(9) 0.076(4) -0.030(6) 0.014(4) -0.128(7)
F4' 0.099(11) 0.144(14) 0.078(7) -0.021(10) -0.031(7) -0.037(10)
F5' 0.170(16) 0.088(7) 0.100(14) 0.010(7) 0.036(13) -0.055(9)
F6' 0.080(6) 0.206(17) 0.062(9) 0.025(11) -0.012(6) -0.039(9)
C103 0.0423(19) 0.0407(18) 0.060(3) -0.0009(16) -0.0055(17) -0.0111(15)
O104 0.0486(14) 0.0444(14) 0.0674(19) 0.0049(12) -0.0148(13) -0.0037(11)
N105 0.0495(17) 0.0375(15) 0.054(2) -0.0004(13) -0.0125(15) -0.0074(12)
C106 0.0467(19) 0.0387(18) 0.053(2) 0.0018(15) -0.0098(17) -0.0138(14)
C107 0.051(2) 0.054(2) 0.061(3) -0.0031(18) -0.0140(19) -0.0123(17)
C108 0.059(2) 0.064(2) 0.068(3) -0.009(2) -0.017(2) -0.0163(18)
C109 0.063(2) 0.061(2) 0.074(3) -0.014(2) -0.007(2) -0.0220(19)
C110 0.053(2) 0.053(2) 0.063(3) -0.0077(17) -0.0004(19) -0.0180(16)
C111 0.0437(19) 0.0355(17) 0.065(3) -0.0025(15) -0.0084(17) -0.0127(14)
N112 0.0436(16) 0.0362(15) 0.066(2) 0.0002(13) -0.0044(15) -0.0072(12)
C113 0.054(2) 0.043(2) 0.072(3) 0.0033(17) -0.0029(19) -0.0123(16)
C114 0.056(2) 0.0368(19) 0.097(3) -0.0027(19) -0.003(2) -0.0076(16)
C115 0.067(3) 0.0372(19) 0.087(3) -0.0139(19) 0.000(2) -0.0166(17)
O116 0.077(2) 0.0597(19) 0.127(3) -0.0394(19) -0.014(2) -0.0092(15)
C117 0.080(3) 0.058(3) 0.187(7) -0.049(4) 0.014(4) -0.008(2)
C118 0.102(4) 0.066(3) 0.168(7) -0.012(4) -0.013(4) -0.014(3)
C119 0.084(4) 0.102(5) 0.208(9) -0.042(5) -0.006(5) -0.031(3)
C120 0.121(5) 0.063(3) 0.195(9) -0.015(4) -0.001(5) -0.006(3)
C121 0.053(2) 0.049(2) 0.077(3) 0.0134(19) -0.010(2) -0.0011(17)
O122 0.0664(19) 0.0525(17) 0.110(3) 0.0120(16) -0.0089(18) 0.0018(14)
N123 0.0464(17) 0.0443(17) 0.089(3) 0.0092(16) -0.0132(17) -0.0056(13)
C124 0.0371(19) 0.068(2) 0.081(3) 0.017(2) -0.0078(19) -0.0015(17)
C125 0.047(2) 0.076(3) 0.092(4) 0.021(2) -0.008(2) -0.0054(19)
C126 0.051(2) 0.096(3) 0.092(4) 0.028(3) -0.027(2) -0.006(2)
C127 0.066(3) 0.094(3) 0.084(4) 0.023(3) -0.032(3) -0.014(2)
C128 0.043(2) 0.087(3) 0.076(3) 0.015(2) -0.017(2) -0.0095(19)
C129 0.041(2) 0.063(2) 0.076(3) 0.008(2) -0.0145(19) -0.0077(17)
N130 0.0428(17) 0.062(2) 0.059(2) 0.0117(15) -0.0122(15) -0.0090(14)
C131 0.046(2) 0.060(2) 0.073(3) 0.0028(19) -0.0124(19) -0.0177(17)
C132 0.062(2) 0.073(3) 0.066(3) 0.012(2) -0.023(2) -0.027(2)
C133 0.061(3) 0.078(3) 0.083(4) 0.008(2) -0.026(2) -0.026(2)
O134 0.074(2) 0.103(3) 0.115(3) 0.006(2) -0.049(2) -0.0271(19)
C135 0.099(4) 0.103(4) 0.132(6) -0.003(4) -0.054(4) -0.046(3)
C136 0.102(4) 0.128(5) 0.116(6) -0.005(4) -0.050(4) -0.036(4)
C137 0.080(4) 0.184(9) 0.241(11) 0.018(8) -0.052(5) -0.018(5)
C138 0.242(12) 0.184(10) 0.132(8) 0.021(6) -0.106(7) -0.092(9)
C139 0.047(2) 0.054(2) 0.063(3) 0.0079(18) -0.0147(18) -0.0182(16)
O140 0.0687(18) 0.0523(17) 0.080(2) 0.0007(14) -0.0220(16) -0.0167(13)
N141 0.0481(17) 0.0441(17) 0.063(2) 0.0068(14) -0.0160(15) -0.0059(13)
C142 0.047(2) 0.046(2) 0.062(3) 0.0049(17) -0.0114(18) -0.0079(15)
C143 0.065(2) 0.0406(19) 0.066(3) 0.0011(17) -0.019(2) -0.0057(17)
C144 0.069(3) 0.051(2) 0.089(4) -0.003(2) -0.021(2) -0.0007(19)
C145 0.062(2) 0.054(2) 0.069(3) 0.0095(19) -0.031(2) -0.0021(18)
C146 0.0432(19) 0.048(2) 0.058(3) 0.0066(16) -0.0166(17) -0.0076(15)
C147 0.0390(18) 0.0398(18) 0.065(3) 0.0080(16) -0.0122(17) -0.0094(14)
N148 0.0439(16) 0.0489(17) 0.060(2) 0.0090(14) -0.0142(15) -0.0127(13)
C149 0.0427(19) 0.048(2) 0.051(3) 0.0046(16) -0.0085(17) -0.0087(15)
C150 0.045(2) 0.053(2) 0.062(3) 0.0019(18) -0.0097(18) -0.0067(16)
C151 0.047(2) 0.051(2) 0.064(3) 0.0035(17) -0.0179(18) -0.0089(16)
O152 0.0519(15) 0.0564(16) 0.074(2) 0.0003(13) -0.0246(14) -0.0007(12)
C153 0.055(2) 0.060(2) 0.059(3) 0.0105(18) -0.0202(19) -0.0143(17)
C154 0.058(2) 0.067(3) 0.091(4) 0.016(2) -0.036(2) -0.014(2)
C155 0.072(3) 0.099(4) 0.079(4) 0.012(3) -0.033(3) -0.022(3)
N156 0.071(2) 0.078(3) 0.109(4) 0.018(2) -0.045(2) -0.0253(19)
C157 0.082(3) 0.088(3) 0.095(4) 0.018(3) -0.040(3) -0.036(3)
O158 0.087(3) 0.112(3) 0.147(4) 0.022(3) -0.027(3) -0.001(2)
C159 0.108(4) 0.115(4) 0.110(5) 0.024(4) -0.036(4) -0.057(4)
F7 0.441(10) 0.112(3) 0.160(5) -0.016(3) 0.106(6) -0.130(5)
F8 0.175(4) 0.125(3) 0.116(3) 0.031(2) -0.070(3) -0.054(3)
F9 0.115(3) 0.396(10) 0.256(7) 0.217(7) -0.094(4) -0.137(4)
C163 0.0403(18) 0.047(2) 0.060(3) 0.0073(16) -0.0190(18) -0.0090(15)
O164 0.0652(18) 0.0442(15) 0.099(3) -0.0070(15) -0.0243(17) -0.0052(12)
N165 0.0451(17) 0.0420(16) 0.067(2) 0.0003(14) -0.0162(16) -0.0025(12)
C166 0.0417(19) 0.0408(19) 0.069(3) 0.0053(16) -0.0088(18) -0.0027(14)
C167 0.048(2) 0.045(2) 0.098(4) 0.004(2) -0.018(2) -0.0020(16)
C168 0.056(2) 0.047(2) 0.089(4) 0.000(2) -0.015(2) -0.0015(17)
C169 0.056(2) 0.044(2) 0.108(4) 0.006(2) -0.023(2) -0.0020(17)
C170 0.055(2) 0.045(2) 0.087(3) 0.0024(19) -0.010(2) -0.0012(16)
C171 0.0417(19) 0.045(2) 0.072(3) 0.0022(17) -0.0121(18) -0.0015(15)
N172 0.0440(17) 0.0455(17) 0.069(2) 0.0053(14) -0.0089(16) -0.0055(13)
C173 0.040(2) 0.056(2) 0.074(3) 0.0076(19) -0.0142(19) -0.0051(16)
C174 0.049(2) 0.048(2) 0.095(4) 0.008(2) -0.020(2) -0.0054(16)
C175 0.046(2) 0.057(2) 0.086(3) 0.005(2) -0.022(2) 0.0023(17)
O176 0.0633(18) 0.0566(18) 0.123(3) 0.0065(17) -0.0381(19) 0.0030(14)
C177 0.058(2) 0.063(3) 0.098(4) 0.002(2) -0.039(2) -0.0095(19)
C178 0.051(2) 0.066(3) 0.106(4) 0.003(2) -0.024(2) -0.0019(19)
C179 0.098(4) 0.102(4) 0.132(6) -0.038(4) -0.049(4) -0.005(3)
C180 0.070(3) 0.091(4) 0.156(7) -0.027(4) -0.050(4) -0.004(3)
C181 0.041(2) 0.058(2) 0.073(3) 0.0015(19) -0.012(2) -0.0063(17)
O182 0.0633(18) 0.0624(18) 0.093(3) 0.0052(16) -0.0352(17) -0.0117(14)
N183 0.0486(17) 0.0481(17) 0.072(2) 0.0075(15) -0.0169(16) -0.0112(14)
C184 0.048(2) 0.050(2) 0.072(3) 0.0082(18) -0.0095(19) -0.0110(16)
C185 0.061(2) 0.054(2) 0.075(3) 0.0053(19) -0.009(2) -0.0162(18)
C186 0.069(3) 0.055(2) 0.103(4) 0.005(2) -0.008(3) -0.018(2)
C187 0.073(3) 0.049(2) 0.089(4) 0.004(2) -0.009(2) -0.015(2)
C188 0.055(2) 0.051(2) 0.072(3) 0.0138(19) 0.001(2) -0.0112(17)
C189 0.045(2) 0.050(2) 0.065(3) 0.0087(17) -0.0047(18) -0.0110(16)
N190 0.0429(16) 0.0558(18) 0.062(2) 0.0125(15) -0.0078(15) -0.0117(14)
C191 0.0389(19) 0.065(2) 0.067(3) 0.0124(19) -0.0105(18) -0.0102(17)
C192 0.042(2) 0.062(2) 0.074(3) 0.020(2) 0.0013(19) -0.0016(17)
C193 0.052(2) 0.051(2) 0.084(3) 0.014(2) -0.004(2) -0.0033(17)
O194 0.0633(18) 0.0499(16) 0.099(3) 0.0210(15) -0.0055(17) 0.0006(13)
C195 0.079(3) 0.059(3) 0.089(4) 0.024(2) 0.004(3) 0.011(2)
C196 0.073(3) 0.062(3) 0.113(4) 0.027(3) 0.009(3) 0.003(2)
C197 0.071(3) 0.077(3) 0.133(5) 0.045(3) 0.011(3) 0.000(2)
N198 0.072(3) 0.067(3) 0.138(4) 0.035(3) -0.002(3) -0.004(2)
C199 0.108(5) 0.092(4) 0.135(5) 0.023(4) 0.012(4) 0.007(3)
O200 0.146(5) 0.113(4) 0.204(7) 0.005(4) -0.016(5) 0.033(3)
C201 0.125(6) 0.100(5) 0.180(7) 0.018(5) -0.041(5) -0.011(4)
F10 0.156(4) 0.130(3) 0.160(4) 0.002(3) -0.045(3) 0.032(3)
F11 0.207(6) 0.199(6) 0.123(4) 0.036(4) -0.024(4) -0.027(4)
F12 0.284(8) 0.096(3) 0.347(11) 0.016(4) -0.162(8) -0.027(4)
C205 0.049(2) 0.077(3) 0.060(3) 0.026(2) -0.0098(19) -0.0127(19)
O206 0.0646(18) 0.071(2) 0.081(2) 0.0123(16) -0.0207(16) -0.0132(15)
O207 0.0595(18) 0.094(2) 0.081(3) 0.0317(19) -0.0230(17) -0.0105(16)
C208 0.068(3) 0.122(5) 0.096(4) 0.047(3) -0.042(3) -0.038(3)
O301 0.110(3) 0.0525(17) 0.088(3) -0.0033(15) -0.022(2) -0.0100(17)
O302 0.133(4) 0.106(3) 0.130(4) -0.048(3) 0.030(3) -0.053(3)
C302 0.114(6) 0.105(6) 0.45(2) -0.106(10) 0.005(8) -0.036(5)
O303 0.159(5) 0.082(3) 0.179(6) 0.007(3) -0.025(4) -0.013(3)
C303 0.241(11) 0.082(4) 0.150(8) -0.012(4) -0.047(8) -0.046(6)
O304 0.193(6) 0.097(3) 0.164(5) -0.005(3) -0.086(5) -0.045(3)
C304 0.140(7) 0.092(5) 0.200(10) -0.016(5) -0.008(6) -0.012(4)
O305 0.172(6) 0.129(5) 0.178(6) 0.024(4) 0.019(5) 0.004(4)
C305 0.152(7) 0.101(5) 0.186(9) 0.020(6) 0.000(7) -0.009(5)
O306 0.193(8) 0.297(12) 0.168(8) 0.045(7) -0.076(6) 0.046(8)
C306 0.167(10) 0.283(18) 0.180(12) -0.049(10) 0.013(9) -0.039(11)
O307 0.241(11) 0.141(7) 0.53(2) 0.067(10) -0.157(13) -0.013(7)
C307 0.219(13) 0.150(10) 0.36(2) -0.078(12) 0.105(13) -0.076(10)
O308 0.310(16) 0.332(18) 0.262(14) 0.050(12) -0.029(13) -0.093(14)
O309 0.263(9) 0.133(5) 0.191(7) -0.006(5) -0.054(7) 0.028(6)
C309 0.38(2) 0.109(6) 0.174(11) -0.036(7) -0.141(13) 0.037(9)

loop_
_atom_type_symbol
_atom_type_description
_atom_type_scat_dispersion_real
_atom_type_scat_dispersion_imag
_atom_type_scat_source
C C 0.0181 0.0091 'International Tables Vol C Tables 4.2.6.8 and 6.1.1.4'
H H 0.0000 0.0000 'International Tables Vol C Tables 4.2.6.8 and 6.1.1.4'
N N 0.0311 0.0180 'International Tables Vol C Tables 4.2.6.8 and 6.1.1.4'
O O 0.0492 0.0322 'International Tables Vol C Tables 4.2.6.8 and 6.1.1.4'
F F 0.0727 0.0534 'International Tables Vol C Tables 4.2.6.8 and 6.1.1.4'

loop_
_geom_angle_atom_site_label_1
_geom_angle_atom_site_label_2
_geom_angle_atom_site_label_3
_geom_angle
O2 N3 O1 124.6(4)
O2 N3 C4 120.4(4)
O1 N3 C4 114.9(4)
C5 C4 C9 122.9(5)
C5 C4 N3 117.4(4)
C9 C4 N3 119.8(4)
C4 C5 C6 121.5(5)
C5 C6 C7 118.2(5)
C8 C7 C6 120.7(5)
C7 C8 C9 121.3(4)
C7 C8 C13 120.9(4)
C9 C8 C13 117.7(4)
N10 C9 C8 122.4(4)
N10 C9 C4 122.3(4)
C8 C9 C4 115.3(4)
C11 N10 C9 117.3(4)
N10 C11 C12 124.1(4)
N10 C11 C19 118.1(4)
C12 C11 C19 117.7(3)
C13 C12 C11 119.6(4)
C12 C13 O14 125.9(4)
C12 C13 C8 118.7(4)
O14 C13 C8 115.5(4)
C13 O14 C15 117.0(4)
O14 C15 C16 106.7(5)
C17 C16 C18 112.3(7)
C17 C16 C15 113.2(7)
C18 C16 C15 104.2(6)
O20 C19 N21 124.0(4)
O20 C19 C11 120.7(4)
N21 C19 C11 115.4(3)
C19 N21 C22 127.5(3)
N21 C22 C23 126.3(4)
N21 C22 C27 116.2(4)
C23 C22 C27 117.5(4)
C24 C23 C22 121.4(4)
C23 C24 C25 123.4(4)
C24 C25 C26 116.2(5)
C27 C26 C25 122.7(4)
C27 C26 C31 116.4(4)
C25 C26 C31 120.9(4)
N28 C27 C26 124.9(4)
N28 C27 C22 116.2(4)
C26 C27 C22 118.9(4)
C29 N28 C27 116.2(4)
N28 C29 C30 124.9(4)
N28 C29 C37 118.2(4)
C30 C29 C37 116.8(3)
C31 C30 C29 118.8(4)
O32 C31 C30 125.8(4)
O32 C31 C26 115.6(4)
C30 C31 C26 118.7(4)
C31 O32 C33 118.1(4)
C34 C33 O32 123.0(6)
C33 C34 C36 121.3(8)
C33 C34 C35 124.8(7)
C36 C34 C35 110.8(8)
O38 C37 N39 126.8(4)
O38 C37 C29 118.9(5)
N39 C37 C29 114.2(3)
C37 N39 C40 128.4(3)
C41 C40 N39 124.5(4)
C41 C40 C45 120.3(4)
N39 C40 C45 115.2(3)
C40 C41 C42 119.7(5)
C43 C42 C41 121.6(4)
C42 C43 C44 119.3(4)
C43 C44 C45 120.2(5)
C43 C44 C49 123.4(4)
C45 C44 C49 116.4(3)
N46 C45 C44 123.1(4)
N46 C45 C40 118.0(4)
C44 C45 C40 118.8(4)
C47 N46 C45 117.1(4)
N46 C47 C48 124.9(4)
N46 C47 C61 116.1(4)
C48 C47 C61 118.8(4)
C49 C48 C47 118.9(4)
C48 C49 O50 125.9(4)
C48 C49 C44 119.3(4)
O50 C49 C44 114.8(3)
C49 O50 C51 118.7(3)
O50 C51 C52 108.4(4)
C51 C52 C53 114.3(4)
N54 C53 C52 114.1(4)
C55 N54 C53 119.6(4)
O56 C55 N54 126.2(5)
O56 C55 C57 118.6(4)
N54 C55 C57 115.2(4)
F3 C57 F1 108.4(4)
F3 C57 F2 107.2(4)
F1 C57 F2 107.3(4)
F3 C57 C55 112.1(4)
F1 C57 C55 113.0(4)
F2 C57 C55 108.6(4)
O62 C61 N63 125.9(4)
O62 C61 C47 120.9(4)
N63 C61 C47 113.2(4)
C61 N63 C64 128.8(4)
C65 C64 N63 125.2(4)
C65 C64 C69 120.6(4)
N63 C64 C69 114.1(3)
C64 C65 C66 118.5(4)
C67 C66 C65 122.2(4)
C66 C67 C68 120.1(4)
C67 C68 C73 124.8(4)
C67 C68 C69 118.7(4)
C73 C68 C69 116.4(4)
N70 C69 C68 123.1(4)
N70 C69 C64 117.4(3)
C68 C69 C64 119.5(4)
C71 N70 C69 117.0(3)
N70 C71 C72 124.8(4)
N70 C71 C79 117.3(3)
C72 C71 C79 117.9(4)
C71 C72 C73 117.6(5)
O74 C73 C72 124.4(5)
O74 C73 C68 114.6(4)
C72 C73 C68 120.9(4)
C73 O74 C75 118.3(4)
O74 C75 C76 108.1(4)
C75 C76 C78 110.5(4)
C75 C76 C77 108.4(4)
C78 C76 C77 111.1(4)
O80 C79 N81 126.6(4)
O80 C79 C71 121.8(4)
N81 C79 C71 111.5(4)
C79 N81 C82 127.7(4)
C83 C82 N81 123.8(4)
C83 C82 C87 118.7(4)
N81 C82 C87 117.5(4)
C82 C83 C84 119.7(4)
C85 C84 C83 122.4(4)
C84 C85 C86 118.7(4)
C87 C86 C85 121.0(4)
C87 C86 C91 115.5(4)
C85 C86 C91 123.5(4)
N88 C87 C86 124.5(4)
N88 C87 C82 116.2(3)
C86 C87 C82 119.3(4)
C89 N88 C87 116.3(3)
N88 C89 C90 126.4(4)
N88 C89 C103 116.5(3)
C90 C89 C103 117.1(4)
C91 C90 C89 116.3(4)
O92 C91 C90 125.6(4)
O92 C91 C86 113.4(4)
C90 C91 C86 121.0(3)
C91 O92 C93 117.1(3)
O92 C93 C94 106.8(4)
C93 C94 C95 112.1(4)
N96 C95 C94 113.1(4)
C97 N96 C95 122.9(4)
O98 C97 N96 127.4(4)
O98 C97 C99 118.4(5)
N96 C97 C99 114.2(4)
F6 C99 F4 108.6(7)
F6 C99 F5' 56.7(10)
F4 C99 F5' 139.5(9)
F6 C99 F4' 129.5(10)
F4 C99 F4' 45.7(8)
F5' C99 F4' 110.7(12)
F6 C99 F5 107.6(7)
F4 C99 F5 106.9(8)
F5' C99 F5 55.2(11)
F4' C99 F5 62.1(9)
F6 C99 F6' 51.9(9)
F4 C99 F6' 63.5(10)
F5' C99 F6' 107.8(12)
F4' C99 F6' 105.3(10)
F5 C99 F6' 143.7(8)
F6 C99 C97 116.0(5)
F4 C99 C97 109.8(5)
F5' C99 C97 110.3(8)
F4' C99 C97 113.9(10)
F5 C99 C97 107.5(5)
F6' C99 C97 108.5(7)
O104 C103 N105 126.1(4)
O104 C103 C89 122.9(3)
N105 C103 C89 111.0(4)
C103 N105 C106 129.8(4)
C107 C106 N105 126.1(3)
C107 C106 C111 120.0(4)
N105 C106 C111 113.8(4)
C106 C107 C108 120.6(4)
C109 C108 C107 121.1(5)
C108 C109 C110 119.6(4)
C109 C110 C111 120.6(4)
C109 C110 C115 125.1(4)
C111 C110 C115 114.4(4)
N112 C111 C110 124.6(3)
N112 C111 C106 117.3(3)
C110 C111 C106 118.0(4)
C113 N112 C111 117.9(3)
N112 C113 C114 122.7(4)
N112 C113 C121 117.5(4)
C114 C113 C121 119.5(4)
C115 C114 C113 118.8(4)
C114 C115 O116 124.6(4)
C114 C115 C110 121.4(4)
O116 C115 C110 114.0(5)
C115 O116 C117 115.4(5)
C118 C117 O116 109.5(6)
C117 C118 C119 114.4(7)
C117 C118 C120 113.7(7)
C119 C118 C120 111.5(6)
O122 C121 N123 125.3(5)
O122 C121 C113 120.0(4)
N123 C121 C113 114.8(3)
C121 N123 C124 130.2(4)
C125 C124 N123 124.7(4)
C125 C124 C129 119.4(5)
N123 C124 C129 115.8(4)
C124 C125 C126 119.3(5)
C127 C126 C125 122.9(5)
C126 C127 C128 119.8(6)
C133 C128 C127 124.4(5)
C133 C128 C129 117.9(4)
C127 C128 C129 117.7(5)
N130 C129 C124 117.3(4)
N130 C129 C128 122.0(4)
C124 C129 C128 120.7(4)
C131 N130 C129 116.8(4)
N130 C131 C132 125.3(4)
N130 C131 C139 117.1(4)
C132 C131 C139 117.6(4)
C133 C132 C131 118.0(4)
O134 C133 C132 124.1(5)
O134 C133 C128 115.8(5)
C132 C133 C128 120.0(5)
C133 O134 C135 118.7(5)
O134 C135 C136 107.9(6)
C137 C136 C138 112.2(10)
C137 C136 C135 113.0(8)
C138 C136 C135 111.1(7)
O140 C139 N141 125.8(4)
O140 C139 C131 122.0(4)
N141 C139 C131 112.2(3)
C139 N141 C142 128.8(3)
C143 C142 N141 123.7(4)
C143 C142 C147 120.6(4)
N141 C142 C147 115.6(3)
C142 C143 C144 118.1(4)
C145 C144 C143 123.7(4)
C144 C145 C146 118.3(4)
C145 C146 C147 120.1(4)
C145 C146 C151 123.4(4)
C147 C146 C151 116.5(3)
N148 C147 C142 117.9(4)
N148 C147 C146 123.0(4)
C142 C147 C146 119.1(3)
C149 N148 C147 116.8(3)
N148 C149 C150 126.4(4)
N148 C149 C163 115.1(4)
C150 C149 C163 118.5(4)
C151 C150 C149 116.0(4)
C150 C151 O152 124.4(4)
C150 C151 C146 121.2(4)
O152 C151 C146 114.4(3)
C151 O152 C153 117.7(3)
O152 C153 C154 105.9(4)
C153 C154 C155 111.6(4)
N156 C155 C154 110.0(5)
C157 N156 C155 121.1(5)
O158 C157 N156 127.5(5)
O158 C157 C159 117.9(6)
N156 C157 C159 114.6(6)
F7 C159 F9 112.6(7)
F7 C159 F8 105.4(7)
F9 C159 F8 103.3(7)
F7 C159 C157 113.8(6)
F9 C159 C157 109.2(6)
F8 C159 C157 111.9(5)
O164 C163 N165 124.9(3)
O164 C163 C149 121.3(4)
N165 C163 C149 113.7(4)
C163 N165 C166 130.2(4)
C167 C166 C171 122.5(4)
C167 C166 N165 122.9(4)
C171 C166 N165 114.6(3)
C166 C167 C168 117.1(4)
C169 C168 C167 123.1(4)
C168 C169 C170 119.5(4)
C175 C170 C171 117.7(4)
C175 C170 C169 123.6(4)
C171 C170 C169 118.7(4)
N172 C171 C166 118.4(3)
N172 C171 C170 122.5(4)
C166 C171 C170 119.0(4)
C173 N172 C171 117.2(3)
N172 C173 C174 124.3(4)
N172 C173 C181 118.2(4)
C174 C173 C181 117.4(4)
C175 C174 C173 118.4(4)
O176 C175 C174 124.4(4)
O176 C175 C170 115.9(4)
C174 C175 C170 119.7(4)
C175 O176 C177 117.9(3)
O176 C177 C178 109.0(4)
C177 C178 C179 109.7(5)
C177 C178 C180 107.8(4)
C179 C178 C180 111.2(5)
O182 C181 N183 126.2(4)
O182 C181 C173 121.1(4)
N183 C181 C173 112.7(4)
C181 N183 C184 128.0(4)
C185 C184 C189 120.7(4)
C185 C184 N183 123.1(4)
C189 C184 N183 116.1(4)
C184 C185 C186 119.9(5)
C187 C186 C185 120.4(5)
C188 C187 C186 119.4(4)
C187 C188 C193 122.4(4)
C187 C188 C189 121.3(4)
C193 C188 C189 116.3(5)
N190 C189 C184 119.5(4)
N190 C189 C188 122.1(4)
C184 C189 C188 118.3(4)
C191 N190 C189 118.8(4)
N190 C191 C192 124.2(5)
N190 C191 C205 116.8(4)
C192 C191 C205 118.9(4)
C193 C192 C191 118.1(5)
O194 C193 C192 124.3(4)
O194 C193 C188 115.4(5)
C192 C193 C188 120.3(4)
C193 O194 C195 117.3(4)
O194 C195 C196 106.8(5)
C197 C196 C195 114.0(4)
N198 C197 C196 112.2(5)
C199 N198 C197 120.8(6)
O200 C199 N198 126.8(9)
O200 C199 C201 117.3(9)
N198 C199 C201 115.7(7)
F12 C201 F10 107.6(8)
F12 C201 F11 107.6(9)
F10 C201 F11 104.8(7)
F12 C201 C199 113.3(7)
F10 C201 C199 112.2(8)
F11 C201 C199 110.7(7)
O206 C205 O207 123.5(5)
O206 C205 C191 124.8(4)
O207 C205 C191 111.7(4)
C205 O207 C208 117.1(4)

loop_
_geom_bond_atom_site_label_1
_geom_bond_atom_site_label_2
_geom_bond_distance
O1 N3 1.231(5)
O2 N3 1.195(6)
N3 C4 1.504(6)
C4 C5 1.353(7)
C4 C9 1.421(6)
C5 C6 1.380(7)
C6 C7 1.398(7)
C7 C8 1.396(7)
C8 C9 1.414(6)
C8 C13 1.434(6)
C9 N10 1.355(6)
N10 C11 1.323(5)
C11 C12 1.408(6)
C11 C19 1.508(7)
C12 C13 1.336(7)
C13 O14 1.356(5)
O14 C15 1.442(5)
C15 C16 1.590(10)
C16 C17 1.429(10)
C16 C18 1.516(10)
C19 O20 1.220(5)
C19 N21 1.361(5)
N21 C22 1.372(6)
C22 C23 1.386(6)
C22 C27 1.464(6)
C23 C24 1.373(7)
C24 C25 1.383(7)
C25 C26 1.424(7)
C26 C27 1.382(7)
C26 C31 1.445(6)
C27 N28 1.363(6)
N28 C29 1.315(5)
C29 C30 1.399(7)
C29 C37 1.533(7)
C30 C31 1.368(6)
C31 O32 1.359(6)
O32 C33 1.425(6)
C33 C34 1.197(10)
C34 C36 1.531(11)
C34 C35 1.559(12)
C37 O38 1.219(5)
C37 N39 1.330(6)
N39 C40 1.410(6)
C40 C41 1.362(5)
C40 C45 1.426(6)
C41 C42 1.416(7)
C42 C43 1.361(7)
C43 C44 1.407(6)
C44 C45 1.409(6)
C44 C49 1.439(6)
C45 N46 1.367(5)
N46 C47 1.315(5)
C47 C48 1.386(6)
C47 C61 1.513(5)
C48 C49 1.363(5)
C49 O50 1.363(5)
O50 C51 1.423(6)
C51 C52 1.504(7)
C52 C53 1.534(7)
C53 N54 1.476(6)
N54 C55 1.324(6)
C55 O56 1.213(6)
C55 C57 1.514(7)
C57 F3 1.317(5)
C57 F1 1.325(5)
C57 F2 1.338(6)
C61 O62 1.239(5)
C61 N63 1.351(6)
N63 C64 1.392(5)
C64 C65 1.368(6)
C64 C69 1.430(6)
C65 C66 1.424(6)
C66 C67 1.363(7)
C67 C68 1.412(6)
C68 C73 1.410(7)
C68 C69 1.419(5)
C69 N70 1.371(5)
N70 C71 1.341(6)
C71 C72 1.387(6)
C71 C79 1.522(6)
C72 C73 1.389(7)
C73 O74 1.364(5)
O74 C75 1.425(6)
C75 C76 1.516(6)
C76 C78 1.541(8)
C76 C77 1.546(9)
C79 O80 1.184(5)
C79 N81 1.375(6)
N81 C82 1.395(5)
C82 C83 1.388(6)
C82 C87 1.430(6)
C83 C84 1.410(6)
C84 C85 1.349(7)
C85 C86 1.404(7)
C86 C87 1.398(5)
C86 C91 1.456(6)
C87 N88 1.370(5)
N88 C89 1.320(5)
C89 C90 1.409(5)
C89 C103 1.528(6)
C90 C91 1.373(6)
C91 O92 1.352(5)
O92 C93 1.439(5)
C93 C94 1.512(6)
C94 C95 1.527(7)
C95 N96 1.466(6)
N96 C97 1.297(6)
C97 O98 1.213(6)
C97 C99 1.542(7)
C99 F6 1.273(8)
C99 F4 1.286(8)
C99 F5' 1.306(12)
C99 F4' 1.307(13)
C99 F5 1.365(9)
C99 F6' 1.367(12)
C103 O104 1.215(5)
C103 N105 1.345(5)
N105 C106 1.407(5)
C106 C107 1.352(6)
C106 C111 1.451(5)
C107 C108 1.414(6)
C108 C109 1.370(7)
C109 C110 1.404(7)
C110 C111 1.413(6)
C110 C115 1.436(6)
C111 N112 1.350(5)
N112 C113 1.336(5)
C113 C114 1.409(7)
C113 C121 1.494(7)
C114 C115 1.352(7)
C115 O116 1.365(6)
O116 C117 1.482(7)
C117 C118 1.394(10)
C118 C119 1.480(10)
C118 C120 1.504(9)
C121 O122 1.247(5)
C121 N123 1.322(6)
N123 C124 1.404(7)
C124 C125 1.356(7)
C124 C129 1.419(7)
C125 C126 1.426(8)
C126 C127 1.339(8)
C127 C128 1.416(7)
C128 C133 1.404(7)
C128 C129 1.433(7)
C129 N130 1.377(6)
N130 C131 1.319(5)
C131 C132 1.414(7)
C131 C139 1.517(7)
C132 C133 1.364(7)
C133 O134 1.353(6)
O134 C135 1.468(8)
C135 C136 1.492(9)
C136 C137 1.410(12)
C136 C138 1.441(13)
C139 O140 1.218(5)
C139 N141 1.357(6)
N141 C142 1.389(6)
C142 C143 1.389(6)
C142 C147 1.405(6)
C143 C144 1.394(7)
C144 C145 1.362(7)
C145 C146 1.407(6)
C146 C147 1.416(6)
C146 C151 1.424(6)
C147 N148 1.368(5)
N148 C149 1.314(5)
C149 C150 1.409(6)
C149 C163 1.521(5)
C150 C151 1.377(6)
C151 O152 1.377(5)
O152 C153 1.441(5)
C153 C154 1.512(7)
C154 C155 1.523(8)
C155 N156 1.480(7)
N156 C157 1.338(8)
C157 O158 1.202(7)
C157 C159 1.551(9)
C159 F7 1.256(8)
C159 F9 1.294(8)
C159 F8 1.319(8)
C163 O164 1.242(5)
C163 N165 1.328(5)
N165 C166 1.429(5)
C166 C167 1.373(6)
C166 C171 1.409(6)
C167 C168 1.414(6)
C168 C169 1.361(7)
C169 C170 1.427(6)
C170 C175 1.401(7)
C170 C171 1.416(6)
C171 N172 1.360(5)
N172 C173 1.318(6)
C173 C174 1.408(6)
C173 C181 1.507(6)
C174 C175 1.360(6)
C175 O176 1.350(5)
O176 C177 1.469(6)
C177 C178 1.494(6)
C178 C179 1.498(9)
C178 C180 1.514(8)
C181 O182 1.229(6)
C181 N183 1.349(6)
N183 C184 1.410(5)
C184 C185 1.395(7)
C184 C189 1.398(7)
C185 C186 1.408(6)
C186 C187 1.408(8)
C187 C188 1.373(7)
C188 C193 1.425(7)
C188 C189 1.439(6)
C189 N190 1.366(6)
N190 C191 1.309(6)
C191 C192 1.410(6)
C191 C205 1.478(7)
C192 C193 1.379(7)
C193 O194 1.350(5)
O194 C195 1.437(7)
C195 C196 1.546(8)
C196 C197 1.526(8)
C197 N198 1.456(9)
N198 C199 1.283(10)
C199 O200 1.223(9)
C199 C201 1.586(14)
C201 F12 1.301(10)
C201 F10 1.313(9)
C201 F11 1.356(10)
C205 O206 1.222(6)
C205 O207 1.327(6)
O207 C208 1.464(8)
O302 C302 1.382(10)
O303 C303 1.405(9)
O304 C304 1.389(10)
O305 C305 1.442(11)
O306 C306 1.398(14)
O307 C307 1.399(15)
O309 C309 1.432(12)

loop_
_geom_torsion_atom_site_label_1
_geom_torsion_atom_site_label_2
_geom_torsion_atom_site_label_3
_geom_torsion_atom_site_label_4
_geom_torsion
O2 N3 C4 C5 -151.8(5)
O1 N3 C4 C5 29.3(5)
O2 N3 C4 C9 28.6(6)
O1 N3 C4 C9 -150.3(4)
C9 C4 C5 C6 -2.5(7)
N3 C4 C5 C6 178.0(4)
C4 C5 C6 C7 -0.7(7)
C5 C6 C7 C8 2.4(7)
C6 C7 C8 C9 -0.8(6)
C6 C7 C8 C13 176.0(4)
C7 C8 C9 N10 174.9(4)
C13 C8 C9 N10 -2.1(6)
C7 C8 C9 C4 -2.1(6)
C13 C8 C9 C4 -179.1(4)
C5 C4 C9 N10 -173.2(4)
N3 C4 C9 N10 6.4(6)
C5 C4 C9 C8 3.8(6)
N3 C4 C9 C8 -176.6(3)
C8 C9 N10 C11 4.0(6)
C4 C9 N10 C11 -179.2(4)
C9 N10 C11 C12 -2.3(6)
C9 N10 C11 C19 -179.5(3)
N10 C11 C12 C13 -1.3(6)
C19 C11 C12 C13 175.8(3)
C11 C12 C13 O14 -177.0(4)
C11 C12 C13 C8 3.3(5)
C7 C8 C13 C12 -178.6(4)
C9 C8 C13 C12 -1.7(6)
C7 C8 C13 O14 1.6(6)
C9 C8 C13 O14 178.6(3)
C12 C13 O14 C15 -2.3(6)
C8 C13 O14 C15 177.5(4)
C13 O14 C15 C16 165.7(4)
O14 C15 C16 C17 59.1(8)
O14 C15 C16 C18 -178.6(7)
N10 C11 C19 O20 -172.8(3)
C12 C11 C19 O20 9.8(6)
N10 C11 C19 N21 8.5(5)
C12 C11 C19 N21 -168.9(3)
O20 C19 N21 C22 2.2(7)
C11 C19 N21 C22 -179.2(4)
C19 N21 C22 C23 9.8(7)
C19 N21 C22 C27 -172.6(4)
N21 C22 C23 C24 178.6(4)
C27 C22 C23 C24 1.1(7)
C22 C23 C24 C25 -2.8(7)
C23 C24 C25 C26 3.0(7)
C24 C25 C26 C27 -1.7(7)
C24 C25 C26 C31 -179.9(4)
C25 C26 C27 N28 176.5(4)
C31 C26 C27 N28 -5.3(6)
C25 C26 C27 C22 0.3(7)
C31 C26 C27 C22 178.5(4)
N21 C22 C27 N28 5.7(6)
C23 C22 C27 N28 -176.4(4)
N21 C22 C27 C26 -177.7(4)
C23 C22 C27 C26 0.1(6)
C26 C27 N28 C29 5.0(6)
C22 C27 N28 C29 -178.6(4)
C27 N28 C29 C30 -1.2(6)
C27 N28 C29 C37 -176.6(4)
N28 C29 C30 C31 -2.2(7)
C37 C29 C30 C31 173.3(4)
C29 C30 C31 O32 -176.2(4)
C29 C30 C31 C26 1.8(6)
C27 C26 C31 O32 179.8(4)
C25 C26 C31 O32 -1.9(6)
C27 C26 C31 C30 1.6(6)
C25 C26 C31 C30 179.9(4)
C30 C31 O32 C33 -0.6(7)
C26 C31 O32 C33 -178.7(5)
C31 O32 C33 C34 117.2(15)
O32 C33 C34 C36 166.6(13)
O32 C33 C34 C35 8(3)
N28 C29 C37 O38 -163.7(4)
C30 C29 C37 O38 20.5(6)
N28 C29 C37 N39 12.8(5)
C30 C29 C37 N39 -163.0(4)
O38 C37 N39 C40 -2.4(7)
C29 C37 N39 C40 -178.6(3)
C37 N39 C40 C41 6.8(6)
C37 N39 C40 C45 -175.4(4)
N39 C40 C41 C42 179.6(4)
C45 C40 C41 C42 1.9(6)
C40 C41 C42 C43 -4.2(6)
C41 C42 C43 C44 3.5(6)
C42 C43 C44 C45 -0.6(6)
C42 C43 C44 C49 179.1(4)
C43 C44 C45 N46 176.2(3)
C49 C44 C45 N46 -3.4(5)
C43 C44 C45 C40 -1.6(5)
C49 C44 C45 C40 178.7(3)
C41 C40 C45 N46 -177.1(3)
N39 C40 C45 N46 5.0(5)
C41 C40 C45 C44 0.9(5)
N39 C40 C45 C44 -177.0(3)
C44 C45 N46 C47 5.0(5)
C40 C45 N46 C47 -177.1(3)
C45 N46 C47 C48 -1.4(5)
C45 N46 C47 C61 -175.8(3)
N46 C47 C48 C49 -3.7(5)
C61 C47 C48 C49 170.6(3)
C47 C48 C49 O50 -173.9(3)
C47 C48 C49 C44 5.1(5)
C43 C44 C49 C48 178.6(4)
C45 C44 C49 C48 -1.8(5)
C43 C44 C49 O50 -2.3(5)
C45 C44 C49 O50 177.3(3)
C48 C49 O50 C51 1.5(5)
C44 C49 O50 C51 -177.5(3)
C49 O50 C51 C52 155.7(4)
O50 C51 C52 C53 -66.9(5)
C51 C52 C53 N54 74.4(5)
C52 C53 N54 C55 78.6(5)
C53 N54 C55 O56 7.0(7)
C53 N54 C55 C57 -174.5(4)
O56 C55 C57 F3 41.0(6)
N54 C55 C57 F3 -137.6(4)
O56 C55 C57 F1 163.9(5)
N54 C55 C57 F1 -14.8(6)
O56 C55 C57 F2 -77.2(5)
N54 C55 C57 F2 104.1(4)
N46 C47 C61 O62 -164.0(3)
C48 C47 C61 O62 21.3(5)
N46 C47 C61 N63 17.6(4)
C48 C47 C61 N63 -157.1(3)
O62 C61 N63 C64 8.4(6)
C47 C61 N63 C64 -173.3(3)
C61 N63 C64 C65 -2.6(6)
C61 N63 C64 C69 175.6(4)
N63 C64 C65 C66 173.6(4)
C69 C64 C65 C66 -4.5(6)
C64 C65 C66 C67 -0.1(6)
C65 C66 C67 C68 1.5(6)
C66 C67 C68 C73 179.3(4)
C66 C67 C68 C69 1.7(6)
C67 C68 C69 N70 175.6(4)
C73 C68 C69 N70 -2.2(6)
C67 C68 C69 C64 -6.1(6)
C73 C68 C69 C64 176.0(4)
C65 C64 C69 N70 -174.0(4)
N63 C64 C69 N70 7.7(5)
C65 C64 C69 C68 7.7(6)
N63 C64 C69 C68 -170.6(3)
C68 C69 N70 C71 0.2(5)
C64 C69 N70 C71 -178.1(3)
C69 N70 C71 C72 1.2(6)
C69 N70 C71 C79 -177.3(3)
N70 C71 C72 C73 -0.3(7)
C79 C71 C72 C73 178.2(4)
C71 C72 C73 O74 174.4(4)
C71 C72 C73 C68 -1.9(6)
C67 C68 C73 O74 8.7(6)
C69 C68 C73 O74 -173.6(4)
C67 C68 C73 C72 -174.6(4)
C69 C68 C73 C72 3.1(6)
C72 C73 O74 C75 -1.5(6)
C68 C73 O74 C75 175.1(4)
C73 O74 C75 C76 -170.0(4)
O74 C75 C76 C78 61.3(5)
O74 C75 C76 C77 -176.8(4)
N70 C71 C79 O80 -170.5(4)
C72 C71 C79 O80 10.8(6)
N70 C71 C79 N81 12.7(5)
C72 C71 C79 N81 -165.9(4)
O80 C79 N81 C82 7.5(7)
C71 C79 N81 C82 -175.9(3)
C79 N81 C82 C83 0.0(6)
C79 N81 C82 C87 179.7(3)
N81 C82 C83 C84 176.5(4)
C87 C82 C83 C84 -3.1(6)
C82 C83 C84 C85 -0.7(7)
C83 C84 C85 C86 3.1(7)
C84 C85 C86 C87 -1.8(6)
C84 C85 C86 C91 176.8(4)
C85 C86 C87 N88 177.7(4)
C91 C86 C87 N88 -1.0(5)
C85 C86 C87 C82 -2.0(6)
C91 C86 C87 C82 179.3(3)
C83 C82 C87 N88 -175.3(3)
N81 C82 C87 N88 5.0(5)
C83 C82 C87 C86 4.4(5)
N81 C82 C87 C86 -175.3(3)
C86 C87 N88 C89 -0.2(5)
C82 C87 N88 C89 179.5(3)
C87 N88 C89 C90 2.8(5)
C87 N88 C89 C103 -175.4(3)
N88 C89 C90 C91 -3.8(5)
C103 C89 C90 C91 174.4(3)
C89 C90 C91 O92 -177.8(3)
C89 C90 C91 C86 2.3(5)
C87 C86 C91 O92 179.9(3)
C85 C86 C91 O92 1.3(5)
C87 C86 C91 C90 -0.1(5)
C85 C86 C91 C90 -178.8(4)
C90 C91 O92 C93 5.1(5)
C86 C91 O92 C93 -175.0(3)
C91 O92 C93 C94 -179.8(3)
O92 C93 C94 C95 -176.4(3)
C93 C94 C95 N96 75.9(5)
C94 C95 N96 C97 -92.6(6)
C95 N96 C97 O98 -0.7(8)
C95 N96 C97 C99 179.2(4)
O98 C97 C99 F6 171.9(8)
N96 C97 C99 F6 -8.0(10)
O98 C97 C99 F4 48.3(10)
N96 C97 C99 F4 -131.6(8)
O98 C97 C99 F5' -126.1(15)
N96 C97 C99 F5' 54.0(15)
O98 C97 C99 F4' -0.9(13)
N96 C97 C99 F4' 179.2(11)
O98 C97 C99 F5 -67.6(9)
N96 C97 C99 F5 112.5(8)
O98 C97 C99 F6' 116.0(13)
N96 C97 C99 F6' -63.9(13)
N88 C89 C103 O104 -166.2(3)
C90 C89 C103 O104 15.4(5)
N88 C89 C103 N105 13.7(4)
C90 C89 C103 N105 -164.7(3)
O104 C103 N105 C106 2.8(6)
C89 C103 N105 C106 -177.0(3)
C103 N105 C106 C107 5.9(6)
C103 N105 C106 C111 -175.7(3)
N105 C106 C107 C108 176.3(4)
C111 C106 C107 C108 -1.9(6)
C106 C107 C108 C109 -0.9(6)
C107 C108 C109 C110 2.0(6)
C108 C109 C110 C111 -0.1(6)
C108 C109 C110 C115 -179.3(4)
C109 C110 C111 N112 175.2(4)
C115 C110 C111 N112 -5.5(5)
C109 C110 C111 C106 -2.7(5)
C115 C110 C111 C106 176.6(3)
C107 C106 C111 N112 -174.4(3)
N105 C106 C111 N112 7.2(5)
C107 C106 C111 C110 3.7(5)
N105 C106 C111 C110 -174.7(3)
C110 C111 N112 C113 3.6(5)
C106 C111 N112 C113 -178.4(3)
C111 N112 C113 C114 -1.0(5)
C111 N112 C113 C121 -174.9(3)
N112 C113 C114 C115 0.8(6)
C121 C113 C114 C115 174.6(4)
C113 C114 C115 O116 178.8(4)
C113 C114 C115 C110 -2.9(6)
C109 C110 C115 C114 -175.7(4)
C111 C110 C115 C114 5.0(6)
C109 C110 C115 O116 2.7(6)
C111 C110 C115 O116 -176.6(4)
C114 C115 O116 C117 -3.4(7)
C110 C115 O116 C117 178.3(4)
C115 O116 C117 C118 -166.1(6)
O116 C117 C118 C119 60.6(10)
O116 C117 C118 C120 -169.6(7)
N112 C113 C121 O122 -168.1(4)
C114 C113 C121 O122 17.8(6)
N112 C113 C121 N123 10.5(5)
C114 C113 C121 N123 -163.6(4)
O122 C121 N123 C124 4.1(7)
C113 C121 N123 C124 -174.4(4)
C121 N123 C124 C125 8.4(7)
C121 N123 C124 C129 -175.1(4)
N123 C124 C125 C126 175.8(4)
C129 C124 C125 C126 -0.7(6)
C124 C125 C126 C127 -1.5(7)
C125 C126 C127 C128 1.4(8)
C126 C127 C128 C133 -179.2(5)
C126 C127 C128 C129 0.9(7)
C125 C124 C129 N130 -177.7(4)
N123 C124 C129 N130 5.5(6)
C125 C124 C129 C128 3.0(6)
N123 C124 C129 C128 -173.8(4)
C133 C128 C129 N130 -2.3(6)
C127 C128 C129 N130 177.7(4)
C133 C128 C129 C124 177.0(4)
C127 C128 C129 C124 -3.1(6)
C124 C129 N130 C131 -177.9(3)
C128 C129 N130 C131 1.4(6)
C129 N130 C131 C132 1.1(6)
C129 N130 C131 C139 -177.4(3)
N130 C131 C132 C133 -2.7(6)
C139 C131 C132 C133 175.8(4)
C131 C132 C133 O134 -176.2(4)
C131 C132 C133 C128 1.7(7)
C127 C128 C133 O134 -1.3(7)
C129 C128 C133 O134 178.6(4)
C127 C128 C133 C132 -179.3(5)
C129 C128 C133 C132 0.6(7)
C132 C133 O134 C135 -5.7(8)
C128 C133 O134 C135 176.4(5)
C133 O134 C135 C136 174.9(5)
O134 C135 C136 C137 -68.6(9)
O134 C135 C136 C138 58.6(10)
N130 C131 C139 O140 -167.2(3)
C132 C131 C139 O140 14.2(6)
N130 C131 C139 N141 10.8(5)
C132 C131 C139 N141 -167.8(3)
O140 C139 N141 C142 1.7(6)
C131 C139 N141 C142 -176.2(3)
C139 N141 C142 C143 5.8(6)
C139 N141 C142 C147 -176.5(3)
N141 C142 C143 C144 175.3(4)
C147 C142 C143 C144 -2.3(6)
C142 C143 C144 C145 0.1(7)
C143 C144 C145 C146 -0.2(7)
C144 C145 C146 C147 2.4(6)
C144 C145 C146 C151 -179.6(4)
C143 C142 C147 N148 -175.0(3)
N141 C142 C147 N148 7.2(5)
C143 C142 C147 C146 4.5(5)
N141 C142 C147 C146 -173.3(3)
C145 C146 C147 N148 174.9(3)
C151 C146 C147 N148 -3.2(5)
C145 C146 C147 C142 -4.5(5)
C151 C146 C147 C142 177.4(3)
C142 C147 N148 C149 179.6(3)
C146 C147 N148 C149 0.2(5)
C147 N148 C149 C150 3.0(5)
C147 N148 C149 C163 -175.7(3)
N148 C149 C150 C151 -2.8(5)
C163 C149 C150 C151 175.9(3)
C149 C150 C151 O152 179.0(3)
C149 C150 C151 C146 -0.7(5)
C145 C146 C151 C150 -174.7(4)
C147 C146 C151 C150 3.4(5)
C145 C146 C151 O152 5.7(5)
C147 C146 C151 O152 -176.3(3)
C150 C151 O152 C153 -5.8(5)
C146 C151 O152 C153 173.8(3)
C151 O152 C153 C154 -171.5(3)
O152 C153 C154 C155 170.6(4)
C153 C154 C155 N156 -69.5(6)
C154 C155 N156 C157 -79.3(6)
C155 N156 C157 O158 3.1(10)
C155 N156 C157 C159 -179.1(5)
O158 C157 C159 F7 -161.2(8)
N156 C157 C159 F7 20.8(10)
O158 C157 C159 F9 -34.3(10)
N156 C157 C159 F9 147.6(7)
O158 C157 C159 F8 79.4(8)
N156 C157 C159 F8 -98.7(7)
N148 C149 C163 O164 -173.1(3)
C150 C149 C163 O164 8.1(5)
N148 C149 C163 N165 8.1(5)
C150 C149 C163 N165 -170.7(3)
O164 C163 N165 C166 -0.5(6)
C149 C163 N165 C166 178.2(3)
C163 N165 C166 C167 15.0(6)
C163 N165 C166 C171 -164.5(4)
C171 C166 C167 C168 -2.5(7)
N165 C166 C167 C168 178.1(4)
C166 C167 C168 C169 0.5(7)
C167 C168 C169 C170 1.4(8)
C168 C169 C170 C175 175.8(5)
C168 C169 C170 C171 -1.4(7)
C167 C166 C171 N172 -174.6(4)
N165 C166 C171 N172 4.9(6)
C167 C166 C171 C170 2.4(7)
N165 C166 C171 C170 -178.2(4)
C175 C170 C171 N172 -0.9(7)
C169 C170 C171 N172 176.5(4)
C175 C170 C171 C166 -177.8(4)
C169 C170 C171 C166 -0.4(6)
C166 C171 N172 C173 -179.8(4)
C170 C171 N172 C173 3.3(6)
C171 N172 C173 C174 -2.3(6)
C171 N172 C173 C181 -178.3(4)
N172 C173 C174 C175 -1.0(7)
C181 C173 C174 C175 175.0(4)
C173 C174 C175 O176 -176.1(5)
C173 C174 C175 C170 3.5(7)
C171 C170 C175 O176 177.1(4)
C169 C170 C175 O176 -0.2(7)
C171 C170 C175 C174 -2.5(7)
C169 C170 C175 C174 -179.8(5)
C174 C175 O176 C177 10.6(7)
C170 C175 O176 C177 -168.9(5)
C175 O176 C177 C178 169.4(5)
O176 C177 C178 C179 -61.3(6)
O176 C177 C178 C180 177.4(5)
N172 C173 C181 O182 -166.9(4)
C174 C173 C181 O182 16.9(6)
N172 C173 C181 N183 14.4(5)
C174 C173 C181 N183 -161.9(4)
O182 C181 N183 C184 0.0(7)
C173 C181 N183 C184 178.6(3)
C181 N183 C184 C185 14.9(6)
C181 N183 C184 C189 -169.2(4)
C189 C184 C185 C186 1.0(6)
N183 C184 C185 C186 176.8(4)
C184 C185 C186 C187 -0.5(6)
C185 C186 C187 C188 1.0(7)
C186 C187 C188 C193 176.6(4)
C186 C187 C188 C189 -1.9(6)
C185 C184 C189 N190 -179.9(3)
N183 C184 C189 N190 4.0(5)
C185 C184 C189 C188 -1.9(5)
N183 C184 C189 C188 -178.0(3)
C187 C188 C189 N190 -179.7(4)
C193 C188 C189 N190 1.7(5)
C187 C188 C189 C184 2.4(5)
C193 C188 C189 C184 -176.2(3)
C184 C189 N190 C191 178.9(3)
C188 C189 N190 C191 0.9(5)
C189 N190 C191 C192 -2.4(5)
C189 N190 C191 C205 -178.1(3)
N190 C191 C192 C193 1.0(6)
C205 C191 C192 C193 176.7(3)
C191 C192 C193 O194 -176.8(4)
C191 C192 C193 C188 1.8(6)
C187 C188 C193 O194 -2.9(6)
C189 C188 C193 O194 175.7(3)
C187 C188 C193 C192 178.4(4)
C189 C188 C193 C192 -3.0(5)
C192 C193 O194 C195 6.8(6)
C188 C193 O194 C195 -171.9(4)
C193 O194 C195 C196 176.4(3)
O194 C195 C196 C197 -68.4(6)
C195 C196 C197 N198 78.5(7)
C196 C197 N198 C199 85.2(7)
C197 N198 C199 O200 -3.1(11)
C197 N198 C199 C201 -178.1(5)
O200 C199 C201 F12 45.8(11)
N198 C199 C201 F12 -138.7(8)
O200 C199 C201 F10 168.0(7)
N198 C199 C201 F10 -16.5(10)
O200 C199 C201 F11 -75.3(10)
N198 C199 C201 F11 100.2(8)
N190 C191 C205 O206 4.6(6)
C192 C191 C205 O206 -171.4(4)
N190 C191 C205 O207 -172.7(3)
C192 C191 C205 O207 11.4(5)
O206 C205 O207 C208 2.6(6)
C191 C205 O207 C208 179.9(3)
